data_4134294
loop_
_publ_author_name
'Gropp, Cornelius'
'Fischer, Stefan'
'Husch, Tamara'
'Trapp, Nils'
'Carreira, Erick M.'
'Diederich, Fran\,cois'

_publ_section_title
;
 Molecular Recognition and Cocrystallization of Methylated and Halogenated
 Fragments of Danicalipin A by Enantiopure Alleno-Acetylenic Cage
 Receptors.
;
_journal_issue 10
_journal_name_full 'Journal of the American Chemical Society'
_journal_page_first 4749
_journal_page_last 4755
_journal_paper_doi 10.1021/jacs.9b13217
_journal_volume 142
_journal_year 2020
_chemical_absolute_configuration ad
_chemical_formula_moiety 'C128 H168 O12, C5 H10 Br2 O'
_chemical_formula_sum 'C133 H178 Br2 O13'
_chemical_formula_weight 2144.56
_space_group_crystal_system orthorhombic
_space_group_IT_number 19
_space_group_name_Hall 'P 2ac 2ab'
_space_group_name_H-M_alt 'P 21 21 21'
_atom_sites_solution_hydrogens geom
_atom_sites_solution_primary dual
_audit_creation_date 2017-10-31
_audit_creation_method
;
Olex2 1.2
(compiled 2017.08.10 svn.r3458 for OlexSys, GUI svn.r5381)
;
_cell_angle_alpha 90
_cell_angle_beta 90
_cell_angle_gamma 90
_cell_formula_units_Z 4
_cell_length_a 44.1945(2)
_cell_length_b 18.78150(10)
_cell_length_c 15.55630(10)
_cell_measurement_reflns_used 105743
_cell_measurement_temperature 100.0(1)
_cell_measurement_theta_max 79.2060
_cell_measurement_theta_min 3.4680
_cell_volume 12912.34(12)
_computing_cell_refinement 'CrysAlisPro 1.171.39.31d (Rigaku OD, 2017)'
_computing_data_collection 'CrysAlisPro 1.171.39.31d (Rigaku OD, 2017)'
_computing_data_reduction 'CrysAlisPro 1.171.39.31d (Rigaku OD, 2017)'
_computing_molecular_graphics 'Olex2 (Dolomanov et al., 2009)'
_computing_publication_material 'Olex2 (Dolomanov et al., 2009)'
_computing_structure_refinement 'XL (Sheldrick, 2008)'
_computing_structure_solution 'XT (Sheldrick, 2015)'
_diffrn_ambient_environment N~2~
_diffrn_ambient_temperature 100.0(1)
_diffrn_detector 'CCD plate'
_diffrn_detector_type 'Pilatus 300K'
_diffrn_measured_fraction_theta_full 1.000
_diffrn_measured_fraction_theta_max 0.996
_diffrn_measurement_details
;
List of Runs (angles in degrees, time in seconds):

  # Type    Start    End  Width  t~exp~   \w     \q     \k     \f   Frames
--------------------------------------------------------------------------
  1  \w   -116.00 -78.00   0.50    2.00    --  -49.37 -77.00 150.00   76
  2  \w   -116.00 -78.00   0.50    2.00    --  -49.37 -77.00  90.00   76
  3  \w   -116.00 -78.00   0.50    2.00    --  -49.37 -77.00 -30.00   76
  4  \w   -119.00 -63.00   0.50    2.00    --  -49.37-135.00-128.00  112
  5  \w   -140.00 -84.00   0.50    5.00    --  -70.00 -99.00  60.00  112
  6  \w    -83.00   6.00   0.50    5.00    --  -70.00  19.00  90.00  178
  7  \w    -63.00  26.00   0.50    2.00    --  -49.37  38.00 120.00  178
  8  \w     78.00 116.00   0.50    2.00    --   49.37  77.00 -90.00   76
  9  \w     78.00 116.00   0.50    2.00    --   49.37  77.00-150.00   76
 10  \w     94.00 176.00   0.50    5.00    --  110.00  57.00-150.00  164
 11  \w    101.00 173.00   0.50    5.00    --  110.00  38.00-120.00  144
 12  \w    102.00 178.00   0.50    5.00    --  110.00  38.00-180.00  152
 13  \w     78.00 116.00   0.50    2.00    --   49.37  77.00  60.00   76
 14  \w     94.00 178.00   0.50    5.00    --  110.00  57.00  90.00  168
 15  \w     99.00 173.00   0.50    5.00    --  110.00  57.00 150.00  148
 16  \w     94.00 178.00   0.50    5.00    --  110.00  57.00 120.00  168
 17  \w     97.00 141.00   0.50    5.00    --  110.00  19.00  90.00   88
 18  \w    101.00 131.00   0.50    5.00    --  110.00 -77.00 150.00   60
 19  \w     53.00  79.00   0.50    5.00    --  110.00 -77.00 150.00   52
 20  \w     51.00 110.00   0.50    5.00    --  110.00 -99.00  90.00  118
 21  \w     40.00 110.00   0.50    5.00    --  110.00 -99.00 120.00  140
 22  \w     40.00  79.00   0.50    5.00    --  110.00 -57.00  30.00   78
 23  \w     38.00  84.00   0.50    5.00    --  110.00 -57.00   0.00   92
 24  \w     40.00 110.00   0.50    5.00    --  110.00 -99.00 -60.00  140
 25  \w     40.00 110.00   0.50    5.00    --  110.00 -99.00-150.00  140
 26  \w     44.00 131.00   0.50    5.00    --  110.00 -77.00 -60.00  174
 27  \w     39.00 122.00   0.50    5.00    --  110.00-125.00  90.00  166
 28  \w     39.00  66.00   0.50    5.00    --  110.00 -57.00 -60.00   54
 29  \w     38.00  84.00   0.50    5.00    --  110.00 -57.00-120.00   92
 30  \w     38.00  84.00   0.50    5.00    --  110.00 -57.00-180.00   92
 31  \w     39.00  70.00   0.50    5.00    --  110.00 -57.00 -30.00   62
 32  \w     40.00 120.00   0.50    5.00    --  110.00-125.00 -30.00  160
 33  \w     38.00  84.00   0.50    5.00    --  110.00 -57.00 120.00   92
 34  \w     40.00  82.00   0.50    5.00    --  110.00 -57.00  90.00   84
 35  \w     43.00  73.00   0.50    5.00    --  110.00 -57.00  60.00   60
 36  \w    -65.00  22.00   0.50    2.00    --  -49.37  57.00-120.00  174
 37  \w    -95.00  -9.00   0.50    5.00    --  -70.00 125.00  60.00  172
 38  \w    -95.00  -9.00   0.50    5.00    --  -70.00 125.00-120.00  172
;
_diffrn_measurement_device 'four-circle diffractometer'
_diffrn_measurement_device_type 'XtaLAB Synergy, Dualflex, Pilatus 300K'
_diffrn_measurement_method '\w scans'
_diffrn_orient_matrix_type 'CrysAlisPro convention (1999,Acta A55,543-557)'
_diffrn_orient_matrix_UB_11 -0.0036257000
_diffrn_orient_matrix_UB_12 -0.0664074000
_diffrn_orient_matrix_UB_13 0.0572642000
_diffrn_orient_matrix_UB_21 -0.0346775000
_diffrn_orient_matrix_UB_22 0.0066492000
_diffrn_orient_matrix_UB_23 -0.0064732000
_diffrn_orient_matrix_UB_31 0.0002111000
_diffrn_orient_matrix_UB_32 -0.0476517000
_diffrn_orient_matrix_UB_33 -0.0805379000
_diffrn_radiation_monochromator mirror
_diffrn_radiation_probe x-ray
_diffrn_radiation_type CuK\a
_diffrn_radiation_wavelength 1.54184
_diffrn_reflns_av_R_equivalents 0.0575
_diffrn_reflns_av_unetI/netI 0.0302
_diffrn_reflns_Laue_measured_fraction_full 1.000
_diffrn_reflns_Laue_measured_fraction_max 0.996
_diffrn_reflns_limit_h_max 55
_diffrn_reflns_limit_h_min -56
_diffrn_reflns_limit_k_max 19
_diffrn_reflns_limit_k_min -23
_diffrn_reflns_limit_l_max 18
_diffrn_reflns_limit_l_min -19
_diffrn_reflns_number 215132
_diffrn_reflns_point_group_measured_fraction_full 1.000
_diffrn_reflns_point_group_measured_fraction_max 0.993
_diffrn_reflns_theta_full 67.684
_diffrn_reflns_theta_max 79.804
_diffrn_reflns_theta_min 3.012
_diffrn_source 'micro-focus sealed X-ray tube'
_diffrn_source_type 'PhotonJet (Cu) X-ray Source'
_exptl_absorpt_coefficient_mu 1.228
_exptl_absorpt_correction_T_max 1.000
_exptl_absorpt_correction_T_min 0.786
_exptl_absorpt_correction_type gaussian
_exptl_absorpt_process_details
;
CrysAlisPro 1.171.39.31d (Rigaku Oxford Diffraction, 2017)
Numerical absorption correction based on gaussian integration over
			a multifaceted crystal model
Empirical absorption correction using spherical harmonics,
 implemented in SCALE3 ABSPACK scaling algorithm.
;
_exptl_crystal_colour 'clear colourless'
_exptl_crystal_colour_lustre clear
_exptl_crystal_colour_primary colourless
_exptl_crystal_density_diffrn 1.103
_exptl_crystal_description block
_exptl_crystal_F_000 4600
_exptl_crystal_size_max 0.123
_exptl_crystal_size_mid 0.08
_exptl_crystal_size_min 0.042
_refine_diff_density_max 0.848
_refine_diff_density_min -1.077
_refine_diff_density_rms 0.059
_refine_ls_abs_structure_details
;
 Flack x determined using 10766 quotients [(I+)-(I-)]/[(I+)+(I-)]
 (Parsons, Flack and Wagner, Acta Cryst. B69 (2013) 249-259).
;
_refine_ls_abs_structure_Flack -0.005(4)
_refine_ls_extinction_method none
_refine_ls_goodness_of_fit_ref 1.024
_refine_ls_hydrogen_treatment constr
_refine_ls_matrix_type full
_refine_ls_number_parameters 1436
_refine_ls_number_reflns 27917
_refine_ls_number_restraints 353
_refine_ls_restrained_S_all 1.042
_refine_ls_R_factor_all 0.0570
_refine_ls_R_factor_gt 0.0528
_refine_ls_shift/su_max 0.000
_refine_ls_shift/su_mean 0.000
_refine_ls_structure_factor_coef Fsqd
_refine_ls_weighting_details 'w=1/[\s^2^(Fo^2^)+(0.0925P)^2^+6.4436P] where P=(Fo^2^+2Fc^2^)/3'
_refine_ls_weighting_scheme calc
_refine_ls_wR_factor_gt 0.1485
_refine_ls_wR_factor_ref 0.1522
_reflns_Friedel_coverage 0.846
_reflns_Friedel_fraction_full 1.000
_reflns_Friedel_fraction_max 0.990
_reflns_number_gt 25762
_reflns_number_total 27917
_reflns_threshold_expression 'I > 2\s(I)'
_cod_data_source_file CCDC-1914859.cif
_cod_data_source_block d160815_44_28
_cod_depositor_comments 'Adding full bibliography for 4134283--4134298.cif.'
_cod_database_code 4134294
_shelx_shelxl_version_number 2014/7
_chemical_oxdiff_formula C133H178Br2O13
_shelx_space_group_comment
;
The symmetry employed for this shelxl refinement is uniquely defined
by the following loop, which should always be used as a source of
symmetry information in preference to the above space-group names.
They are only intended as comments.
;
_shelx_estimated_absorpt_t_max 0.950
_shelx_estimated_absorpt_t_min 0.864
_reflns_odcompleteness_completeness 99.95
_reflns_odcompleteness_iscentric 1
_reflns_odcompleteness_theta 66.97
_olex2_refinement_description
;
1. Fixed Uiso
 At 1.2 times of:
  All C(H) groups, All C(H,H) groups, All C(H,H,H,H) groups
 At 1.5 times of:
  All C(H,H,H) groups, All C(H,H,H,H,H,H) groups, All O(H) groups
2. Restrained distances
 C6-C5 = C5-C4 = C5-C4A = C4-C3 = C4A-C3A = C3-C2 = C3A-C2 = C2-C1
 1.5 with sigma of 0.005
 Br1C-C2C \\sim Br1D-C2D
 with sigma of 0.02
 Br2D-C3D \\sim Br2C-C3C
 with sigma of 0.02
 C3C-C2C \\sim C3D-C2D
 with sigma of 0.02
 C4C-C3D \\sim C4C-C3C
 with sigma of 0.02
 C2C-C1C \\sim C2D-C1C
 with sigma of 0.02
 C5C-C2C \\sim C5D-C2D
 with sigma of 0.02
 C6-C5 \\sim C5-C4 \\sim C5-C4A \\sim C4-C3 \\sim C4A-C3A \\sim C3-C2 \\sim
C3A-C2 \\sim C2-C1
 with sigma of 0.02
 C1-C3 \\sim C1-C3A \\sim C2-C4 \\sim C2-C4A \\sim C3-C5 \\sim C3A-C5 \\sim
C4-C6 \\sim C4A-C6
 with sigma of 0.02
3. Rigid bond restraints
 C1, C2, C3, C4, C5, C6, C4A, C3A
 with sigma for 1-2 distances of 0.01 and sigma for 1-3 distances of 0.01
 C7, C8, C9, C10, C11, C12
 with sigma for 1-2 distances of 0.01 and sigma for 1-3 distances of 0.01
4. Uiso/Uaniso restraints and constraints
Uanis(C1) \\sim Ueq, Uanis(C2) \\sim Ueq, Uanis(C3A) \\sim Ueq, Uanis(C3) \\sim
Ueq, Uanis(C4A) \\sim Ueq, Uanis(C4) \\sim Ueq, Uanis(C5) \\sim Ueq, Uanis(C6)
\\sim Ueq: with sigma of 0.01 and sigma for terminal atoms of 0.02
Uanis(C7) \\sim Ueq, Uanis(C8) \\sim Ueq, Uanis(C9) \\sim Ueq, Uanis(C10) \\sim
Ueq, Uanis(C11) \\sim Ueq, Uanis(C12) \\sim Ueq: with sigma of 0.01 and sigma
for terminal atoms of 0.02
Uanis(C5C) = Uanis(C5D)
5. Rigid body (RIGU) restrains
 O1C, C1C, C4C, Br1C, Br2C, C2C, C3C, C5C, Br1D, Br2D, C2D, C3D, C5D
 with sigma for 1-2 distances of 0.004 and sigma for 1-3 distances of 0.004
 C1, C2, C3, C4, C5, C6, C4A, C3A
 with sigma for 1-2 distances of 0.004 and sigma for 1-3 distances of 0.004
 C7, C8, C9, C10, C11, C12
 with sigma for 1-2 distances of 0.004 and sigma for 1-3 distances of 0.004
6. Others
 Sof(H1CD)=Sof(H1CE)=Sof(H4CD)=Sof(H4CE)=Sof(H4CF)=Sof(Br1D)=Sof(Br2D)=
 Sof(C2D)=Sof(C3D)=Sof(H3D)=Sof(C5D)=Sof(H5DA)=Sof(H5DB)=Sof(H5DC)=1-FVAR(1)
 Sof(H1CB)=Sof(H1CC)=Sof(H4CA)=Sof(H4CB)=Sof(H4CC)=Sof(Br1C)=Sof(Br2C)=
 Sof(C2C)=Sof(C3C)=Sof(H3C)=Sof(C5C)=Sof(H5CA)=Sof(H5CB)=Sof(H5CC)=FVAR(1)
 Sof(H2BC)=Sof(H2BD)=Sof(H5BC)=Sof(H5BD)=Sof(C4A)=Sof(H4AA)=Sof(H4AB)=Sof(C3A)=
 Sof(H3AA)=Sof(H3AB)=1-FVAR(2)
 Sof(H2AA)=Sof(H2AB)=Sof(C3)=Sof(H3A)=Sof(H3B)=Sof(C4)=Sof(H4A)=Sof(H4B)=
 Sof(H5AA)=Sof(H5AB)=FVAR(2)
7.a Ternary CH refined with riding coordinates:
 C38(H38), C50(H50), C53(H53), C56(H56), C3C(H3C), C3D(H3D)
7.b Secondary CH2 refined with riding coordinates:
 C2(H2AA,H2AB), C2(H2BC,H2BD), C3(H3A,H3B), C4(H4A,H4B), C5(H5AA,H5AB),
 C5(H5BC,H5BD), C6(H6A,H6B), C8(H8A,H8B), C9(H9A,H9B), C10(H10A,H10B), C11(H11A,
 H11B), C12(H12A,H12B), C14(H14A,H14B), C15(H15A,H15B), C16(H16A,H16B),
 C17(H17A,H17B), C18(H18A,H18B), C20(H20A,H20B), C21(H21A,H21B), C22(H22A,H22B),
  C23(H23A,H23B), C24(H24A,H24B), C49(H49A,H49B), C52(H52A,H52B), C73(H73A,
 H73B), C82(H82A,H82B), C1C(H1CB,H1CC), C1C(H1CD,H1CE), C4A(H4AA,H4AB),
 C3A(H3AA,H3AB)
7.c Aromatic/amide H refined with riding coordinates:
 C32(H32), C36(H36), C43(H43), C60(H60)
7.d Idealised Me refined as rotating group:
 C1(H1A,H1B,H1C), C7(H7A,H7B,H7C), C13(H13A,H13B,H13C), C19(H19A,H19B,H19C),
 C92(H92A,H92B,H92C), C95(H95A,H95B,H95C), C98(H98A,H98B,H98C), C100(H10C,H10D,
 H10E), C101(H10F,H10G,H10H), C102(H10I,H10J,H10K), C103(H10L,H10M,H10N),
 C104(H10O,H10P,H10Q), C105(H10R,H10S,H10T), C106(H10U,H10V,H10W), C107(H10X,
 H10Y,H), C108(H10Z,HA,HB), C109(H10,HC,HD), C110(H11C,H11D,H11E), C111(H11F,
 H11G,H11H), C112(H11I,H11J,H11K), C113(H11L,H11M,H11N), C114(H11O,H11P,H11Q),
 C115(H11R,H11S,H11T), C116(H11U,H11V,H11W), C117(H11X,H11Y,HE), C118(H11Z,HF,
 HG), C119(H11,HH,HI), C120(H12C,H12D,H12E), C121(H12F,H12G,H12H), C122(H12I,
 H12J,H12K), C123(H12L,H12M,H12N), C124(H12O,H12P,H12Q), C125(H12R,H12S,H12T),
 C126(H12U,H12V,H12W), C127(H12X,H12Y,HJ), C128(H12Z,HK,HL), C4C(H4CA,H4CB,
 H4CC), C4C(H4CD,H4CE,H4CF), C5C(H5CA,H5CB,H5CC), C5D(H5DA,H5DB,H5DC)
7.e Idealised tetrahedral OH refined as rotating group:
 O1(H1), O2(H2), O3(H3), O4(H4), O1C(H1CA)
;
_olex2_date_sample_data_collection 2017-10-20
_olex2_date_sample_submission 2017-10-20
_olex2_submission_original_sample_id d160815_44_28
_olex2_submission_special_instructions 'No special instructions were received'
_oxdiff_exptl_absorpt_empirical_details
;
Empirical correction (ABSPACK) includes:
- Absorption correction using spherical harmonics
- Frame scaling
- Detector area scaling
;
_oxdiff_exptl_absorpt_empirical_full_max 1.353
_oxdiff_exptl_absorpt_empirical_full_min 0.816

loop_
_space_group_symop_operation_xyz
'x, y, z'
'-x+1/2, -y, z+1/2'
'-x, y+1/2, -z+1/2'
'x+1/2, -y+1/2, -z'

loop_
_atom_site_label
_atom_site_type_symbol
_atom_site_fract_x
_atom_site_fract_y
_atom_site_fract_z
_atom_site_U_iso_or_equiv
_atom_site_adp_type
_atom_site_occupancy
_atom_site_site_symmetry_order
_atom_site_calc_flag
_atom_site_refinement_flags_posn
_atom_site_refinement_flags_adp
_atom_site_refinement_flags_occupancy
_atom_site_disorder_assembly
_atom_site_disorder_group
O1 O 0.29698(8) 0.19913(15) 0.4086(2) 0.0475(7) Uani 1 1 d . . . . .
H1 H 0.2890 0.1883 0.4559 0.071 Uiso 1 1 calc GR . . . .
O2 O 0.27262(8) 0.20250(16) 0.5700(2) 0.0486(7) Uani 1 1 d . . . . .
H2 H 0.2692 0.2443 0.5867 0.073 Uiso 1 1 calc GR . . . .
O3 O 0.27486(8) 0.35088(15) 0.5765(2) 0.0463(7) Uani 1 1 d . . . . .
H3 H 0.2827 0.3696 0.5328 0.069 Uiso 1 1 calc GR . . . .
O4 O 0.31015(8) 0.39221(19) 0.4394(2) 0.0520(8) Uani 1 1 d . . . . .
H4 H 0.3216 0.3577 0.4282 0.078 Uiso 1 1 calc GR . . . .
O5 O 0.46180(6) 0.49516(12) 0.53297(17) 0.0334(5) Uani 1 1 d . . . . .
O6 O 0.47749(6) 0.40720(13) 0.43521(17) 0.0337(5) Uani 1 1 d . . . . .
O7 O 0.47555(5) 0.15354(12) 0.43891(15) 0.0263(5) Uani 1 1 d . . . . .
O8 O 0.45962(5) 0.06750(11) 0.53970(14) 0.0250(5) Uani 1 1 d . . . . .
O9 O 0.41668(5) 0.07054(11) 0.82011(15) 0.0240(4) Uani 1 1 d . . . . .
O10 O 0.40189(5) 0.15895(12) 0.91896(14) 0.0240(4) Uani 1 1 d . . . . .
O11 O 0.40320(5) 0.41250(11) 0.91490(15) 0.0249(4) Uani 1 1 d . . . . .
O12 O 0.41876(5) 0.49732(12) 0.81373(17) 0.0283(5) Uani 1 1 d . . . . .
C1 C 0.65549(14) 0.4921(5) 0.4070(5) 0.110(3) Uani 1 1 d D U . . .
H1A H 0.6520 0.4584 0.3600 0.165 Uiso 1 1 calc GR . . . .
H1B H 0.6744 0.4800 0.4366 0.165 Uiso 1 1 calc GR . . . .
H1C H 0.6570 0.5405 0.3837 0.165 Uiso 1 1 calc GR . . . .
C2 C 0.62965(15) 0.4884(4) 0.4694(5) 0.102(2) Uani 1 1 d D U . . .
H2AA H 0.6368 0.4630 0.5213 0.122 Uiso 0.540(10) 1 calc R . P A 1
H2AB H 0.6246 0.5376 0.4870 0.122 Uiso 0.540(10) 1 calc R . P A 1
H2BC H 0.6334 0.5224 0.5168 0.122 Uiso 0.460(10) 1 calc R . P A 2
H2BD H 0.6109 0.5035 0.4397 0.122 Uiso 0.460(10) 1 calc R . P A 2
C3 C 0.60163(17) 0.4539(6) 0.4404(7) 0.073(3) Uani 0.540(10) 1 d D U P A 1
H3A H 0.6057 0.4024 0.4331 0.087 Uiso 0.540(10) 1 calc R . P A 1
H3B H 0.5963 0.4733 0.3832 0.087 Uiso 0.540(10) 1 calc R . P A 1
C4 C 0.57495(17) 0.4623(4) 0.4982(5) 0.051(2) Uani 0.540(10) 1 d D U P A 1
H4A H 0.5769 0.5083 0.5288 0.061 Uiso 0.540(10) 1 calc R . P A 1
H4B H 0.5565 0.4650 0.4621 0.061 Uiso 0.540(10) 1 calc R . P A 1
C5 C 0.57064(10) 0.4065(3) 0.5616(4) 0.0690(16) Uani 1 1 d D U . . .
H5AA H 0.5899 0.4005 0.5932 0.083 Uiso 0.540(10) 1 calc R . P A 1
H5AB H 0.5668 0.3615 0.5304 0.083 Uiso 0.540(10) 1 calc R . P A 1
H5BC H 0.5679 0.3581 0.5376 0.083 Uiso 0.460(10) 1 calc R . P A 2
H5BD H 0.5660 0.4401 0.5143 0.083 Uiso 0.460(10) 1 calc R . P A 2
C6 C 0.54608(8) 0.4161(2) 0.6260(3) 0.0414(9) Uani 1 1 d D U . . .
H6A H 0.5493 0.4616 0.6567 0.050 Uiso 1 1 calc R . . . .
H6B H 0.5473 0.3772 0.6688 0.050 Uiso 1 1 calc R . . . .
C7 C 0.65145(19) 0.2258(7) 0.4143(6) 0.135(4) Uani 1 1 d . U . . .
H7A H 0.6490 0.2638 0.3718 0.203 Uiso 1 1 calc GR . . . .
H7B H 0.6517 0.1796 0.3851 0.203 Uiso 1 1 calc GR . . . .
H7C H 0.6705 0.2325 0.4454 0.203 Uiso 1 1 calc GR . . . .
C8 C 0.62485(15) 0.2280(5) 0.4786(5) 0.098(3) Uani 1 1 d . U . . .
H8A H 0.6254 0.2735 0.5106 0.118 Uiso 1 1 calc R . . . .
H8B H 0.6055 0.2258 0.4466 0.118 Uiso 1 1 calc R . . . .
C9 C 0.62630(10) 0.1685(3) 0.5396(3) 0.0492(10) Uani 1 1 d . U . . .
H9A H 0.6456 0.1715 0.5717 0.059 Uiso 1 1 calc R . . . .
H9B H 0.6264 0.1233 0.5069 0.059 Uiso 1 1 calc R . . . .
C10 C 0.60032(9) 0.1667(2) 0.6036(3) 0.0420(9) Uani 1 1 d . U . . .
H10A H 0.5999 0.2127 0.6349 0.050 Uiso 1 1 calc R . . . .
H10B H 0.6044 0.1288 0.6463 0.050 Uiso 1 1 calc R . . . .
C11 C 0.56932(8) 0.1539(2) 0.5642(2) 0.0330(7) Uani 1 1 d . U . . .
H11A H 0.5701 0.1103 0.5284 0.040 Uiso 1 1 calc R . . . .
H11B H 0.5642 0.1943 0.5260 0.040 Uiso 1 1 calc R . . . .
C12 C 0.54445(7) 0.14550(18) 0.6313(2) 0.0268(6) Uani 1 1 d . U . . .
H12A H 0.5458 0.1852 0.6729 0.032 Uiso 1 1 calc R . . . .
H12B H 0.5476 0.1005 0.6631 0.032 Uiso 1 1 calc R . . . .
C13 C 0.54775(13) 0.2270(4) 1.3099(3) 0.0668(15) Uani 1 1 d . . . . .
H13A H 0.5335 0.2668 1.3150 0.100 Uiso 1 1 calc GR . . . .
H13B H 0.5672 0.2404 1.3355 0.100 Uiso 1 1 calc GR . . . .
H13C H 0.5396 0.1854 1.3401 0.100 Uiso 1 1 calc GR . . . .
C14 C 0.55237(10) 0.2087(3) 1.2147(3) 0.0447(9) Uani 1 1 d . . . . .
H14A H 0.5616 0.2500 1.1852 0.054 Uiso 1 1 calc R . . . .
H14B H 0.5666 0.1681 1.2101 0.054 Uiso 1 1 calc R . . . .
C15 C 0.52311(9) 0.1896(2) 1.1700(2) 0.0387(8) Uani 1 1 d . . . . .
H15A H 0.5088 0.2298 1.1762 0.046 Uiso 1 1 calc R . . . .
H15B H 0.5141 0.1478 1.1992 0.046 Uiso 1 1 calc R . . . .
C16 C 0.52676(8) 0.1724(2) 1.0739(2) 0.0321(7) Uani 1 1 d . . . . .
H16A H 0.5376 0.2120 1.0454 0.038 Uiso 1 1 calc R . . . .
H16B H 0.5392 0.1288 1.0675 0.038 Uiso 1 1 calc R . . . .
C17 C 0.49657(8) 0.1611(2) 1.0296(2) 0.0305(7) Uani 1 1 d . . . . .
H17A H 0.4837 0.2033 1.0406 0.037 Uiso 1 1 calc R . . . .
H17B H 0.4865 0.1195 1.0562 0.037 Uiso 1 1 calc R . . . .
C18 C 0.49810(7) 0.14908(17) 0.9330(2) 0.0260(6) Uani 1 1 d . . . . .
H18A H 0.5084 0.1034 0.9213 0.031 Uiso 1 1 calc R . . . .
H18B H 0.5101 0.1876 0.9062 0.031 Uiso 1 1 calc R . . . .
C19 C 0.53055(15) 0.4846(4) 1.2941(3) 0.0661(15) Uani 1 1 d . . . . .
H19A H 0.5503 0.4650 1.3106 0.099 Uiso 1 1 calc GR . . . .
H19B H 0.5144 0.4572 1.3220 0.099 Uiso 1 1 calc GR . . . .
H19C H 0.5293 0.5345 1.3121 0.099 Uiso 1 1 calc GR . . . .
C20 C 0.52692(12) 0.4800(3) 1.1974(3) 0.0486(10) Uani 1 1 d . . . . .
H20A H 0.5415 0.5130 1.1701 0.058 Uiso 1 1 calc R . . . .
H20B H 0.5063 0.4961 1.1819 0.058 Uiso 1 1 calc R . . . .
C21 C 0.53181(10) 0.4058(2) 1.1611(3) 0.0399(9) Uani 1 1 d . . . . .
H21A H 0.5160 0.3739 1.1842 0.048 Uiso 1 1 calc R . . . .
H21B H 0.5516 0.3878 1.1813 0.048 Uiso 1 1 calc R . . . .
C22 C 0.53111(9) 0.4021(2) 1.0626(3) 0.0348(8) Uani 1 1 d . . . . .
H22A H 0.5449 0.4389 1.0392 0.042 Uiso 1 1 calc R . . . .
H22B H 0.5389 0.3550 1.0442 0.042 Uiso 1 1 calc R . . . .
C23 C 0.49975(8) 0.4130(2) 1.0242(3) 0.0344(8) Uani 1 1 d . . . . .
H23A H 0.4910 0.4574 1.0478 0.041 Uiso 1 1 calc R . . . .
H23B H 0.4866 0.3730 1.0421 0.041 Uiso 1 1 calc R . . . .
C24 C 0.49979(8) 0.41749(18) 0.9264(2) 0.0291(7) Uani 1 1 d . . . . .
H24A H 0.5108 0.3760 0.9028 0.035 Uiso 1 1 calc R . . . .
H24B H 0.5107 0.4611 0.9085 0.035 Uiso 1 1 calc R . . . .
C25 C 0.46568(7) 0.12560(16) 0.7984(2) 0.0222(6) Uani 1 1 d . . . . .
C26 C 0.44008(7) 0.09103(15) 0.7664(2) 0.0224(6) Uani 1 1 d . . . . .
C27 C 0.31097(7) 0.28852(18) 0.93670(19) 0.0244(6) Uani 1 1 d . . . . .
C28 C 0.45054(7) 0.34938(16) 0.89803(19) 0.0230(6) Uani 1 1 d . . . . .
C29 C 0.44981(7) 0.21901(17) 0.90002(18) 0.0219(5) Uani 1 1 d . . . . .
C30 C 0.41844(7) 0.22084(17) 0.90989(18) 0.0214(5) Uani 1 1 d . . . . .
C31 C 0.41922(7) 0.34931(16) 0.90822(19) 0.0228(6) Uani 1 1 d . . . . .
C32 C 0.46494(7) 0.28334(17) 0.89349(19) 0.0226(5) Uani 1 1 d . . . . .
H32 H 0.4862 0.2825 0.8855 0.027 Uiso 1 1 calc R . . . .
C33 C 0.50511(7) 0.34564(17) 0.5466(2) 0.0267(6) Uani 1 1 d . . . . .
C34 C 0.40279(7) 0.28595(17) 0.91417(18) 0.0212(5) Uani 1 1 d . . . . .
C35 C 0.34340(7) 0.28702(17) 0.93086(19) 0.0234(6) Uani 1 1 d . . . . .
C36 C 0.48892(7) 0.14159(16) 0.7412(2) 0.0222(6) Uani 1 1 d . . . . .
H36 H 0.5064 0.1652 0.7625 0.027 Uiso 1 1 calc R . . . .
C37 C 0.43800(8) 0.07156(16) 0.6794(2) 0.0239(6) Uani 1 1 d . . . . .
C38 C 0.46630(7) 0.14761(16) 0.8927(2) 0.0222(6) Uani 1 1 d . . . . .
H38 H 0.4541 0.1118 0.9254 0.027 Uiso 1 1 calc R . . . .
C39 C 0.29554(7) 0.23386(18) 0.9072(2) 0.0262(6) Uani 1 1 d . . . . .
C40 C 0.48778(7) 0.12441(15) 0.6534(2) 0.0224(6) Uani 1 1 d . . . . .
C41 C 0.48524(7) 0.21607(17) 0.4775(2) 0.0243(6) Uani 1 1 d . . . . .
C42 C 0.37062(7) 0.28666(17) 0.92398(19) 0.0225(6) Uani 1 1 d . . . . .
C43 C 0.51330(7) 0.28073(17) 0.5826(2) 0.0241(6) Uani 1 1 d . . . . .
H43 H 0.5258 0.2809 0.6322 0.029 Uiso 1 1 calc R . . . .
C44 C 0.39230(9) 0.55994(17) 0.6145(3) 0.0320(7) Uani 1 1 d . . . . .
C45 C 0.44214(8) 0.47448(16) 0.7603(2) 0.0266(6) Uani 1 1 d . . . . .
C46 C 0.46194(7) 0.08968(15) 0.6240(2) 0.0225(6) Uani 1 1 d . . . . .
C47 C 0.41444(9) 0.53006(17) 0.6408(2) 0.0315(7) Uani 1 1 d . . . . .
C48 C 0.48611(8) 0.34456(17) 0.4751(2) 0.0275(7) Uani 1 1 d . . . . .
C49 C 0.39485(7) 0.12313(17) 0.8409(2) 0.0246(6) Uani 1 1 d . . . . .
H49A H 0.3747 0.1003 0.8463 0.029 Uiso 1 1 calc R . . . .
H49B H 0.3937 0.1583 0.7937 0.029 Uiso 1 1 calc R . . . .
C50 C 0.51428(8) 0.41640(18) 0.5865(3) 0.0311(7) Uani 1 1 d . . . . .
H50 H 0.5145 0.4523 0.5391 0.037 Uiso 1 1 calc R . . . .
C51 C 0.36639(8) 0.59567(17) 0.5795(2) 0.0314(7) Uani 1 1 d . . . . .
C52 C 0.45045(8) 0.11945(18) 0.4789(2) 0.0281(7) Uani 1 1 d . . . . .
H52A H 0.4379 0.1557 0.5080 0.034 Uiso 1 1 calc R . . . .
H52B H 0.4379 0.0964 0.4342 0.034 Uiso 1 1 calc R . . . .
C53 C 0.46776(7) 0.41900(16) 0.8883(2) 0.0262(6) Uani 1 1 d . . . . .
H53 H 0.4561 0.4562 0.9203 0.031 Uiso 1 1 calc R . . . .
C54 C 0.28082(7) 0.17760(18) 0.8796(2) 0.0280(6) Uani 1 1 d . . . . .
C55 C 0.48935(8) 0.43849(17) 0.6487(2) 0.0291(7) Uani 1 1 d . . . . .
C56 C 0.51265(7) 0.14484(16) 0.5907(2) 0.0248(6) Uani 1 1 d . . . . .
H56 H 0.5128 0.1080 0.5443 0.030 Uiso 1 1 calc R . . . .
C57 C 0.31487(8) 0.57846(18) 0.6603(2) 0.0306(7) Uani 1 1 d . . . . .
C58 C 0.50394(7) 0.21488(17) 0.54916(19) 0.0236(6) Uani 1 1 d . . . . .
C59 C 0.27236(8) 0.17291(19) 0.7900(2) 0.0294(7) Uani 1 1 d . . . . .
C60 C 0.49041(8) 0.42191(17) 0.7367(2) 0.0277(7) Uani 1 1 d . . . . .
H60 H 0.5077 0.3979 0.7585 0.033 Uiso 1 1 calc R . . . .
C61 C 0.46387(8) 0.47366(16) 0.6182(2) 0.0291(7) Uani 1 1 d . . . . .
C62 C 0.43995(8) 0.49245(16) 0.6728(2) 0.0277(7) Uani 1 1 d . . . . .
C63 C 0.36274(8) -0.03367(17) 0.5998(2) 0.0285(7) Uani 1 1 d . . . . .
C64 C 0.34665(8) -0.07829(19) 0.6689(2) 0.0309(7) Uani 1 1 d . . . . .
C65 C 0.46701(8) 0.43931(16) 0.7936(2) 0.0260(6) Uani 1 1 d . . . . .
C66 C 0.29488(9) 0.51940(19) 0.6446(2) 0.0330(7) Uani 1 1 d . . . . .
C67 C 0.35346(8) -0.02838(17) 0.5193(2) 0.0295(7) Uani 1 1 d . . . . .
C68 C 0.41211(8) 0.03436(16) 0.6489(2) 0.0264(6) Uani 1 1 d . . . . .
C69 C 0.26601(8) 0.1663(2) 0.7161(2) 0.0330(7) Uani 1 1 d . . . . .
C70 C 0.29608(8) 0.35349(18) 0.9782(2) 0.0288(7) Uani 1 1 d . . . . .
C71 C 0.38622(9) 0.4149(2) 0.2291(2) 0.0337(8) Uani 1 1 d . . . . .
C72 C 0.38962(8) 0.00391(17) 0.6249(2) 0.0277(6) Uani 1 1 d . . . . .
C73 C 0.39654(8) 0.44703(17) 0.8367(2) 0.0278(7) Uani 1 1 d . . . . .
H73A H 0.3948 0.4110 0.7905 0.033 Uiso 1 1 calc R . . . .
H73B H 0.3767 0.4713 0.8418 0.033 Uiso 1 1 calc R . . . .
C74 C 0.32737(8) 0.03255(18) 0.4075(2) 0.0297(7) Uani 1 1 d . . . . .
C75 C 0.47574(8) 0.28063(19) 0.4398(2) 0.0273(6) Uani 1 1 d . . . . .
C76 C 0.27255(8) 0.1147(2) 0.9381(2) 0.0326(7) Uani 1 1 d . . . . .
C77 C 0.45503(8) 0.28137(19) 0.3701(2) 0.0293(6) Uani 1 1 d . . . . .
C78 C 0.25915(9) 0.40456(18) 0.6255(3) 0.0330(7) Uani 1 1 d . . . . .
C79 C 0.43609(8) 0.2854(2) 0.3146(2) 0.0323(7) Uani 1 1 d . . . . .
C80 C 0.37165(9) 0.64431(19) 0.5019(3) 0.0358(8) Uani 1 1 d . . . . .
C81 C 0.34012(9) 0.58569(18) 0.6167(2) 0.0329(7) Uani 1 1 d . . . . .
C82 C 0.45278(9) 0.44336(19) 0.4723(3) 0.0346(8) Uani 1 1 d . . . . .
H82A H 0.4394 0.4083 0.5009 0.041 Uiso 1 1 calc R . . . .
H82B H 0.4410 0.4668 0.4262 0.041 Uiso 1 1 calc R . . . .
C83 C 0.27874(9) 0.46796(19) 0.6356(2) 0.0334(7) Uani 1 1 d . . . . .
C84 C 0.31164(8) 0.0796(2) 0.3804(2) 0.0332(7) Uani 1 1 d . . . . .
C85 C 0.29362(9) 0.1408(2) 0.3493(2) 0.0358(8) Uani 1 1 d . . . . .
C86 C 0.34704(8) -0.02360(17) 0.4370(2) 0.0286(7) Uani 1 1 d . . . . .
C87 C 0.35922(9) 0.4282(2) 0.2781(2) 0.0334(7) Uani 1 1 d . . . . .
C88 C 0.41294(8) 0.2908(2) 0.2511(2) 0.0327(7) Uani 1 1 d . . . . .
C89 C 0.39973(9) 0.3531(2) 0.2400(2) 0.0348(8) Uani 1 1 d . . . . .
C90 C 0.39721(9) 0.4712(2) 0.1649(2) 0.0353(8) Uani 1 1 d . . . . .
C91 C 0.25740(9) 0.1535(2) 0.6248(3) 0.0373(8) Uani 1 1 d . . . . .
C92 C 0.36903(9) -0.1344(2) 0.7018(3) 0.0378(8) Uani 1 1 d . . . . .
H92A H 0.3738 -0.1679 0.6555 0.057 Uiso 1 1 calc GR . . . .
H92B H 0.3600 -0.1602 0.7502 0.057 Uiso 1 1 calc GR . . . .
H92C H 0.3876 -0.1109 0.7209 0.057 Uiso 1 1 calc GR . . . .
C93 C 0.36124(8) -0.07333(18) 0.3701(2) 0.0312(7) Uani 1 1 d . . . . .
C94 C 0.33639(9) 0.4356(2) 0.3193(2) 0.0354(8) Uani 1 1 d . . . . .
C95 C 0.38047(10) -0.1298(2) 0.4138(3) 0.0393(8) Uani 1 1 d . . . . .
H95A H 0.3965 -0.1067 0.4472 0.059 Uiso 1 1 calc GR . . . .
H95B H 0.3896 -0.1607 0.3701 0.059 Uiso 1 1 calc GR . . . .
H95C H 0.3677 -0.1583 0.4521 0.059 Uiso 1 1 calc GR . . . .
C96 C 0.40458(8) 0.2241(2) 0.1992(2) 0.0361(8) Uani 1 1 d . . . . .
C97 C 0.30787(9) 0.4366(2) 0.3669(3) 0.0364(8) Uani 1 1 d . . . . .
C98 C 0.30469(9) 0.3546(2) 1.0740(2) 0.0347(8) Uani 1 1 d . . . . .
H98A H 0.2977 0.3106 1.1015 0.052 Uiso 1 1 calc GR . . . .
H98B H 0.2951 0.3956 1.1019 0.052 Uiso 1 1 calc GR . . . .
H98C H 0.3267 0.3584 1.0796 0.052 Uiso 1 1 calc GR . . . .
C99 C 0.30591(8) 0.63206(19) 0.7306(2) 0.0319(7) Uani 1 1 d . . . . .
C100 C 0.39585(10) 0.69920(19) 0.5268(3) 0.0402(9) Uani 1 1 d . . . . .
H10C H 0.3886 0.7278 0.5753 0.060 Uiso 1 1 calc GR . . . .
H10D H 0.4000 0.7304 0.4777 0.060 Uiso 1 1 calc GR . . . .
H10E H 0.4145 0.6744 0.5435 0.060 Uiso 1 1 calc GR . . . .
C101 C 0.26168(9) 0.3492(2) 0.9699(3) 0.0386(8) Uani 1 1 d . . . . .
H10F H 0.2561 0.3487 0.9090 0.058 Uiso 1 1 calc GR . . . .
H10G H 0.2525 0.3905 0.9980 0.058 Uiso 1 1 calc GR . . . .
H10H H 0.2544 0.3055 0.9975 0.058 Uiso 1 1 calc GR . . . .
C102 C 0.30604(11) 0.1669(3) 0.2633(3) 0.0467(10) Uani 1 1 d . . . . .
H10I H 0.2940 0.2075 0.2434 0.070 Uiso 1 1 calc GR . . . .
H10J H 0.3049 0.1284 0.2209 0.070 Uiso 1 1 calc GR . . . .
H10K H 0.3272 0.1815 0.2705 0.070 Uiso 1 1 calc GR . . . .
C103 C 0.34227(10) 0.6822(2) 0.4762(3) 0.0422(9) Uani 1 1 d . . . . .
H10L H 0.3264 0.6468 0.4661 0.063 Uiso 1 1 calc GR . . . .
H10M H 0.3456 0.7097 0.4235 0.063 Uiso 1 1 calc GR . . . .
H10N H 0.3360 0.7144 0.5225 0.063 Uiso 1 1 calc GR . . . .
C104 C 0.30788(10) 0.42059(19) 0.9330(3) 0.0368(8) Uani 1 1 d . . . . .
H10O H 0.3300 0.4226 0.9381 0.055 Uiso 1 1 calc GR . . . .
H10P H 0.2990 0.4629 0.9599 0.055 Uiso 1 1 calc GR . . . .
H10Q H 0.3022 0.4191 0.8721 0.055 Uiso 1 1 calc GR . . . .
C105 C 0.31876(9) -0.1144(2) 0.6317(3) 0.0398(9) Uani 1 1 d . . . . .
H10R H 0.3044 -0.0782 0.6119 0.060 Uiso 1 1 calc GR . . . .
H10S H 0.3092 -0.1439 0.6761 0.060 Uiso 1 1 calc GR . . . .
H10T H 0.3247 -0.1446 0.5831 0.060 Uiso 1 1 calc GR . . . .
C106 C 0.28903(10) 0.0483(2) 0.9051(3) 0.0419(9) Uani 1 1 d . . . . .
H10U H 0.2821 0.0372 0.8468 0.063 Uiso 1 1 calc GR . . . .
H10V H 0.2847 0.0080 0.9432 0.063 Uiso 1 1 calc GR . . . .
H10W H 0.3109 0.0573 0.9042 0.063 Uiso 1 1 calc GR . . . .
C107 C 0.33070(10) 0.6880(2) 0.7426(3) 0.0414(9) Uani 1 1 d . . . . .
H10X H 0.3498 0.6643 0.7573 0.062 Uiso 1 1 calc GR . . . .
H10Y H 0.3250 0.7205 0.7891 0.062 Uiso 1 1 calc GR . . . .
H H 0.3332 0.7149 0.6891 0.062 Uiso 1 1 calc GR . . . .
C108 C 0.43157(10) 0.2053(2) 0.1424(3) 0.0430(9) Uani 1 1 d . . . . .
H10Z H 0.4354 0.2444 0.1021 0.064 Uiso 1 1 calc GR . . . .
HA H 0.4271 0.1617 0.1101 0.064 Uiso 1 1 calc GR . . . .
HB H 0.4495 0.1977 0.1784 0.064 Uiso 1 1 calc GR . . . .
C109 C 0.26028(10) 0.1213(3) 0.3416(3) 0.0485(10) Uani 1 1 d . . . . .
H10 H 0.2525 0.1075 0.3982 0.073 Uiso 1 1 calc GR . . . .
HC H 0.2580 0.0814 0.3015 0.073 Uiso 1 1 calc GR . . . .
HD H 0.2489 0.1624 0.3201 0.073 Uiso 1 1 calc GR . . . .
C110 C 0.27677(9) 0.6692(2) 0.7022(3) 0.0392(8) Uani 1 1 d . . . . .
H11C H 0.2809 0.6983 0.6513 0.059 Uiso 1 1 calc GR . . . .
H11D H 0.2694 0.6997 0.7489 0.059 Uiso 1 1 calc GR . . . .
H11E H 0.2614 0.6334 0.6884 0.059 Uiso 1 1 calc GR . . . .
C111 C 0.28182(11) 0.1298(2) 1.0307(3) 0.0419(9) Uani 1 1 d . . . . .
H11F H 0.3037 0.1382 1.0332 0.063 Uiso 1 1 calc GR . . . .
H11G H 0.2766 0.0889 1.0669 0.063 Uiso 1 1 calc GR . . . .
H11H H 0.2711 0.1721 1.0515 0.063 Uiso 1 1 calc GR . . . .
C112 C 0.25336(11) 0.3716(2) 0.7129(3) 0.0441(9) Uani 1 1 d . . . . .
H11I H 0.2394 0.3315 0.7068 0.066 Uiso 1 1 calc GR . . . .
H11J H 0.2445 0.4074 0.7512 0.066 Uiso 1 1 calc GR . . . .
H11K H 0.2725 0.3547 0.7373 0.066 Uiso 1 1 calc GR . . . .
C113 C 0.30148(9) 0.5914(2) 0.8154(3) 0.0376(8) Uani 1 1 d . . . . .
H11L H 0.2868 0.5530 0.8068 0.056 Uiso 1 1 calc GR . . . .
H11M H 0.2940 0.6241 0.8596 0.056 Uiso 1 1 calc GR . . . .
H11N H 0.3208 0.5710 0.8338 0.056 Uiso 1 1 calc GR . . . .
C114 C 0.37705(10) 0.2392(3) 0.1432(3) 0.0447(10) Uani 1 1 d . . . . .
H11O H 0.3601 0.2545 0.1795 0.067 Uiso 1 1 calc GR . . . .
H11P H 0.3714 0.1958 0.1120 0.067 Uiso 1 1 calc GR . . . .
H11Q H 0.3819 0.2769 0.1019 0.067 Uiso 1 1 calc GR . . . .
C115 C 0.38091(10) -0.0281(2) 0.3112(3) 0.0443(9) Uani 1 1 d . . . . .
H11R H 0.3687 0.0107 0.2869 0.066 Uiso 1 1 calc GR . . . .
H11S H 0.3889 -0.0577 0.2646 0.066 Uiso 1 1 calc GR . . . .
H11T H 0.3978 -0.0080 0.3442 0.066 Uiso 1 1 calc GR . . . .
C116 C 0.23832(9) 0.1026(2) 0.9335(3) 0.0446(9) Uani 1 1 d . . . . .
H11U H 0.2278 0.1460 0.9516 0.067 Uiso 1 1 calc GR . . . .
H11V H 0.2327 0.0632 0.9717 0.067 Uiso 1 1 calc GR . . . .
H11W H 0.2326 0.0908 0.8744 0.067 Uiso 1 1 calc GR . . . .
C117 C 0.33602(9) -0.1097(2) 0.3187(3) 0.0391(8) Uani 1 1 d . . . . .
H11X H 0.3235 -0.1383 0.3576 0.059 Uiso 1 1 calc GR . . . .
H11Y H 0.3450 -0.1407 0.2749 0.059 Uiso 1 1 calc GR . . . .
HE H 0.3235 -0.0735 0.2907 0.059 Uiso 1 1 calc GR . . . .
C118 C 0.39800(11) 0.1628(3) 0.2615(3) 0.0479(10) Uani 1 1 d . . . . .
H11Z H 0.4164 0.1511 0.2936 0.072 Uiso 1 1 calc GR . . . .
HF H 0.3913 0.1210 0.2290 0.072 Uiso 1 1 calc GR . . . .
HG H 0.3821 0.1772 0.3017 0.072 Uiso 1 1 calc GR . . . .
C119 C 0.33747(11) -0.0295(2) 0.7427(3) 0.0423(9) Uani 1 1 d . . . . .
H11 H 0.3553 -0.0037 0.7636 0.063 Uiso 1 1 calc GR . . . .
HH H 0.3289 -0.0580 0.7895 0.063 Uiso 1 1 calc GR . . . .
HI H 0.3223 0.0047 0.7224 0.063 Uiso 1 1 calc GR . . . .
C120 C 0.37291(10) 0.4801(2) 0.0949(3) 0.0429(9) Uani 1 1 d . . . . .
H12C H 0.3695 0.4343 0.0663 0.064 Uiso 1 1 calc GR . . . .
H12D H 0.3797 0.5152 0.0526 0.064 Uiso 1 1 calc GR . . . .
H12E H 0.3540 0.4964 0.1213 0.064 Uiso 1 1 calc GR . . . .
C121 C 0.26833(13) 0.0800(2) 0.5983(3) 0.0527(12) Uani 1 1 d . . . . .
H12F H 0.2632 0.0716 0.5379 0.079 Uiso 1 1 calc GR . . . .
H12G H 0.2585 0.0439 0.6342 0.079 Uiso 1 1 calc GR . . . .
H12H H 0.2903 0.0771 0.6058 0.079 Uiso 1 1 calc GR . . . .
C122 C 0.42683(10) 0.4481(3) 0.1236(3) 0.0447(9) Uani 1 1 d . . . . .
H12I H 0.4420 0.4402 0.1684 0.067 Uiso 1 1 calc GR . . . .
H12J H 0.4339 0.4853 0.0843 0.067 Uiso 1 1 calc GR . . . .
H12K H 0.4236 0.4038 0.0915 0.067 Uiso 1 1 calc GR . . . .
C123 C 0.38351(11) 0.5992(2) 0.4264(3) 0.0444(9) Uani 1 1 d . . . . .
H12L H 0.4023 0.5752 0.4435 0.067 Uiso 1 1 calc GR . . . .
H12M H 0.3875 0.6301 0.3770 0.067 Uiso 1 1 calc GR . . . .
H12N H 0.3683 0.5635 0.4107 0.067 Uiso 1 1 calc GR . . . .
C124 C 0.23031(12) 0.4255(3) 0.5794(4) 0.0558(12) Uani 1 1 d . . . . .
H12O H 0.2353 0.4460 0.5233 0.084 Uiso 1 1 calc GR . . . .
H12P H 0.2193 0.4607 0.6139 0.084 Uiso 1 1 calc GR . . . .
H12Q H 0.2176 0.3832 0.5713 0.084 Uiso 1 1 calc GR . . . .
C125 C 0.30041(13) 0.5101(3) 0.4017(4) 0.0575(12) Uani 1 1 d . . . . .
H12R H 0.2799 0.5099 0.4253 0.086 Uiso 1 1 calc GR . . . .
H12S H 0.3017 0.5451 0.3552 0.086 Uiso 1 1 calc GR . . . .
H12T H 0.3148 0.5225 0.4471 0.086 Uiso 1 1 calc GR . . . .
C126 C 0.22363(11) 0.1621(3) 0.6146(3) 0.0584(12) Uani 1 1 d . . . . .
H12U H 0.2177 0.2101 0.6328 0.088 Uiso 1 1 calc GR . . . .
H12V H 0.2132 0.1267 0.6502 0.088 Uiso 1 1 calc GR . . . .
H12W H 0.2181 0.1551 0.5542 0.088 Uiso 1 1 calc GR . . . .
C127 C 0.40139(14) 0.5419(3) 0.2128(3) 0.0571(12) Uani 1 1 d . . . . .
H12X H 0.3826 0.5541 0.2430 0.086 Uiso 1 1 calc GR . . . .
H12Y H 0.4063 0.5795 0.1716 0.086 Uiso 1 1 calc GR . . . .
HJ H 0.4179 0.5372 0.2546 0.086 Uiso 1 1 calc GR . . . .
C128 C 0.28283(12) 0.4100(4) 0.3095(4) 0.0727(17) Uani 1 1 d . . . . .
H12Z H 0.2884 0.3636 0.2856 0.109 Uiso 1 1 calc GR . . . .
HK H 0.2796 0.4440 0.2625 0.109 Uiso 1 1 calc GR . . . .
HL H 0.2642 0.4052 0.3430 0.109 Uiso 1 1 calc GR . . . .
O1C O 0.34791(7) 0.2804(2) 0.4296(2) 0.0521(7) Uani 1 1 d . U . . .
H1CA H 0.3369 0.2450 0.4401 0.078 Uiso 1 1 calc GR . . . .
C1C C 0.37560(10) 0.2738(3) 0.4754(3) 0.0459(9) Uani 1 1 d D U . . .
H1CB H 0.3917 0.3003 0.4447 0.055 Uiso 0.644(2) 1 calc R . P B 1
H1CC H 0.3816 0.2231 0.4777 0.055 Uiso 0.644(2) 1 calc R . P B 1
H1CD H 0.3863 0.3201 0.4756 0.055 Uiso 0.356(2) 1 calc R . P B 2
H1CE H 0.3887 0.2385 0.4465 0.055 Uiso 0.356(2) 1 calc R . P B 2
C4C C 0.34279(11) 0.2870(3) 0.7109(3) 0.0535(11) Uani 1 1 d D U . . .
H4CA H 0.3278 0.2556 0.7377 0.080 Uiso 0.644(2) 1 calc GR . P B 1
H4CB H 0.3354 0.3362 0.7121 0.080 Uiso 0.644(2) 1 calc GR . P B 1
H4CC H 0.3619 0.2839 0.7425 0.080 Uiso 0.644(2) 1 calc GR . P B 1
H4CD H 0.3619 0.2892 0.7429 0.080 Uiso 0.356(2) 1 calc GR . P B 2
H4CE H 0.3338 0.2396 0.7174 0.080 Uiso 0.356(2) 1 calc GR . P B 2
H4CF H 0.3288 0.3229 0.7333 0.080 Uiso 0.356(2) 1 calc GR . P B 2
Br1C Br 0.41283(2) 0.28552(8) 0.62323(7) 0.0467(2) Uani 0.644(2) 1 d D U P B 1
Br2C Br 0.35426(2) 0.16104(4) 0.61658(6) 0.0513(3) Uani 0.644(2) 1 d D U P B 1
C2C C 0.37251(12) 0.3034(3) 0.5688(4) 0.0314(11) Uani 0.644(2) 1 d D U P B 1
C3C C 0.34774(14) 0.2645(3) 0.6196(4) 0.0339(12) Uani 0.644(2) 1 d D U P B 1
H3C H 0.3283 0.2735 0.5886 0.041 Uiso 0.644(2) 1 calc R . P B 1
C5C C 0.3677(3) 0.3801(5) 0.5621(7) 0.0631(19) Uani 0.644(2) 1 d D U P B 1
H5CA H 0.3803 0.3992 0.5156 0.095 Uiso 0.644(2) 1 calc GR . P B 1
H5CB H 0.3734 0.4029 0.6165 0.095 Uiso 0.644(2) 1 calc GR . P B 1
H5CC H 0.3464 0.3896 0.5498 0.095 Uiso 0.644(2) 1 calc GR . P B 1
Br1D Br 0.41042(5) 0.25272(14) 0.62137(15) 0.0534(5) Uani 0.356(2) 1 d D U P B 2
Br2D Br 0.36449(4) 0.39851(8) 0.60906(16) 0.0664(6) Uani 0.356(2) 1 d D U P B 2
C2D C 0.3695(2) 0.2500(6) 0.5687(7) 0.039(2) Uani 0.356(2) 1 d D U P B 2
C3D C 0.3488(3) 0.3013(7) 0.6166(8) 0.045(3) Uani 0.356(2) 1 d D U P B 2
H3D H 0.3288 0.3007 0.5866 0.054 Uiso 0.356(2) 1 calc R . P B 2
C5D C 0.3593(4) 0.1765(8) 0.5587(11) 0.0631(19) Uani 0.356(2) 1 d D U P B 2
H5DA H 0.3375 0.1739 0.5696 0.095 Uiso 0.356(2) 1 calc GR . P B 2
H5DB H 0.3700 0.1460 0.5997 0.095 Uiso 0.356(2) 1 calc GR . P B 2
H5DC H 0.3635 0.1604 0.5000 0.095 Uiso 0.356(2) 1 calc GR . P B 2
C4A C 0.60262(14) 0.4137(6) 0.5779(6) 0.051(3) Uani 0.460(10) 1 d D U P A 2
H4AA H 0.6086 0.3732 0.6150 0.062 Uiso 0.460(10) 1 calc R . P A 2
H4AB H 0.6053 0.4574 0.6125 0.062 Uiso 0.460(10) 1 calc R . P A 2
C3A C 0.6249(3) 0.4169(5) 0.5062(7) 0.078(4) Uani 0.460(10) 1 d D U P A 2
H3AA H 0.6446 0.3987 0.5273 0.094 Uiso 0.460(10) 1 calc R . P A 2
H3AB H 0.6180 0.3847 0.4598 0.094 Uiso 0.460(10) 1 calc R . P A 2

loop_
_atom_site_aniso_label
_atom_site_aniso_U_11
_atom_site_aniso_U_22
_atom_site_aniso_U_33
_atom_site_aniso_U_23
_atom_site_aniso_U_13
_atom_site_aniso_U_12
O1 0.071(2) 0.0345(14) 0.0369(15) 0.0004(11) 0.0004(14) 0.0088(13)
O2 0.067(2) 0.0407(16) 0.0375(15) 0.0043(12) 0.0040(14) -0.0054(14)
O3 0.0593(18) 0.0374(15) 0.0422(16) -0.0088(13) 0.0130(14) -0.0044(13)
O4 0.0552(19) 0.0568(19) 0.0440(17) 0.0068(14) 0.0122(14) 0.0049(15)
O5 0.0464(15) 0.0186(11) 0.0353(13) 0.0062(9) 0.0082(11) 0.0045(10)
O6 0.0494(15) 0.0219(11) 0.0298(12) 0.0076(10) 0.0101(11) 0.0083(10)
O7 0.0353(12) 0.0214(10) 0.0222(10) -0.0014(9) -0.0008(9) -0.0005(9)
O8 0.0382(12) 0.0166(10) 0.0201(11) -0.0013(8) -0.0032(9) 0.0002(8)
O9 0.0277(11) 0.0180(10) 0.0261(11) 0.0013(8) 0.0009(9) -0.0013(8)
O10 0.0290(11) 0.0197(10) 0.0234(11) 0.0005(8) 0.0015(9) -0.0034(8)
O11 0.0279(11) 0.0195(10) 0.0273(11) -0.0026(9) 0.0019(9) 0.0030(8)
O12 0.0312(12) 0.0169(10) 0.0368(13) -0.0009(9) 0.0063(10) 0.0009(9)
C1 0.062(4) 0.189(8) 0.079(4) -0.070(5) 0.028(3) -0.052(5)
C2 0.076(4) 0.122(5) 0.109(5) -0.055(4) 0.041(4) -0.039(4)
C3 0.066(5) 0.065(6) 0.088(6) -0.022(5) 0.040(5) -0.011(4)
C4 0.048(4) 0.046(4) 0.057(4) -0.023(3) 0.023(3) -0.012(3)
C5 0.043(2) 0.059(3) 0.105(4) -0.046(3) 0.026(2) -0.015(2)
C6 0.0329(18) 0.0260(16) 0.065(3) -0.0138(17) 0.0098(18) -0.0070(13)
C7 0.083(5) 0.225(11) 0.098(6) 0.035(7) 0.037(4) -0.028(6)
C8 0.054(3) 0.145(6) 0.096(4) 0.058(5) 0.021(3) 0.020(4)
C9 0.0329(19) 0.050(2) 0.065(3) -0.006(2) 0.0041(18) 0.0014(17)
C10 0.0289(17) 0.041(2) 0.056(2) 0.0065(18) -0.0001(16) -0.0025(15)
C11 0.0281(16) 0.0342(18) 0.0367(18) -0.0026(15) 0.0044(14) 0.0026(13)
C12 0.0267(15) 0.0251(15) 0.0285(16) -0.0012(12) 0.0003(12) 0.0038(11)
C13 0.060(3) 0.106(5) 0.034(2) -0.015(3) -0.012(2) 0.010(3)
C14 0.041(2) 0.061(3) 0.0320(19) -0.0043(18) -0.0088(16) 0.0030(19)
C15 0.039(2) 0.051(2) 0.0259(17) 0.0014(15) -0.0054(15) 0.0030(17)
C16 0.0322(17) 0.0362(18) 0.0278(17) 0.0000(14) -0.0067(13) 0.0024(14)
C17 0.0311(16) 0.0353(18) 0.0252(16) 0.0027(14) -0.0046(13) -0.0001(14)
C18 0.0272(15) 0.0252(15) 0.0258(15) -0.0006(12) -0.0027(12) 0.0031(12)
C19 0.073(3) 0.084(4) 0.041(3) -0.010(3) 0.006(2) -0.016(3)
C20 0.054(3) 0.054(3) 0.037(2) -0.0040(19) -0.0025(19) -0.009(2)
C21 0.040(2) 0.043(2) 0.037(2) 0.0064(17) -0.0060(16) -0.0070(17)
C22 0.0338(18) 0.0330(18) 0.0377(19) 0.0003(15) -0.0043(15) -0.0005(14)
C23 0.0316(17) 0.0344(18) 0.0373(19) -0.0056(15) -0.0046(15) -0.0046(14)
C24 0.0278(16) 0.0248(15) 0.0346(18) -0.0060(13) -0.0024(13) -0.0048(12)
C25 0.0290(15) 0.0153(13) 0.0222(14) 0.0016(11) -0.0026(12) 0.0018(11)
C26 0.0286(15) 0.0148(13) 0.0238(15) 0.0011(11) -0.0013(12) -0.0001(11)
C27 0.0257(14) 0.0274(15) 0.0200(13) 0.0034(12) -0.0010(11) 0.0005(12)
C28 0.0252(14) 0.0222(14) 0.0216(14) -0.0026(11) -0.0018(11) -0.0018(11)
C29 0.0257(14) 0.0220(13) 0.0180(13) -0.0029(12) -0.0022(10) 0.0006(12)
C30 0.0241(14) 0.0207(13) 0.0194(12) 0.0005(12) -0.0021(10) -0.0038(11)
C31 0.0298(15) 0.0197(14) 0.0189(13) -0.0033(11) 0.0007(11) 0.0025(11)
C32 0.0237(13) 0.0216(13) 0.0225(14) -0.0027(12) -0.0014(11) -0.0015(12)
C33 0.0286(15) 0.0207(14) 0.0306(16) 0.0003(12) 0.0082(12) -0.0008(12)
C34 0.0246(13) 0.0227(13) 0.0163(12) -0.0015(11) 0.0001(10) -0.0009(12)
C35 0.0281(15) 0.0228(14) 0.0194(13) 0.0008(12) 0.0005(11) 0.0003(12)
C36 0.0243(14) 0.0195(14) 0.0228(14) 0.0002(11) -0.0020(11) -0.0009(11)
C37 0.0327(16) 0.0144(13) 0.0246(15) -0.0002(11) -0.0026(12) 0.0001(11)
C38 0.0260(14) 0.0186(13) 0.0221(14) 0.0013(11) -0.0017(11) -0.0005(11)
C39 0.0252(14) 0.0314(16) 0.0220(14) 0.0034(12) 0.0012(11) 0.0022(12)
C40 0.0278(15) 0.0141(13) 0.0253(15) 0.0005(11) -0.0016(12) 0.0032(11)
C41 0.0298(15) 0.0188(13) 0.0243(14) -0.0011(13) 0.0019(11) -0.0003(12)
C42 0.0273(15) 0.0202(13) 0.0200(13) -0.0010(12) -0.0010(11) 0.0004(12)
C43 0.0237(13) 0.0208(14) 0.0280(14) 0.0012(13) 0.0036(11) 0.0005(12)
C44 0.0390(18) 0.0202(14) 0.0367(18) 0.0016(13) 0.0063(15) 0.0025(13)
C45 0.0319(16) 0.0159(13) 0.0321(17) -0.0024(12) 0.0039(13) -0.0006(12)
C46 0.0306(15) 0.0165(13) 0.0205(14) -0.0022(11) -0.0042(12) 0.0011(11)
C47 0.0388(19) 0.0189(14) 0.0369(18) 0.0013(13) 0.0050(15) 0.0025(13)
C48 0.0353(17) 0.0184(14) 0.0288(16) 0.0060(13) 0.0086(13) 0.0041(12)
C49 0.0252(15) 0.0218(14) 0.0267(15) -0.0017(12) -0.0031(12) -0.0031(11)
C50 0.0331(17) 0.0190(14) 0.0413(19) -0.0001(13) 0.0079(15) -0.0015(12)
C51 0.0385(18) 0.0199(15) 0.0358(18) -0.0007(13) 0.0010(15) 0.0032(13)
C52 0.0333(17) 0.0250(15) 0.0259(16) 0.0030(12) -0.0048(13) -0.0017(13)
C53 0.0291(15) 0.0188(13) 0.0307(17) -0.0044(12) -0.0003(13) -0.0013(11)
C54 0.0221(14) 0.0348(17) 0.0271(16) -0.0024(13) 0.0004(12) -0.0011(12)
C55 0.0311(16) 0.0161(14) 0.0401(19) -0.0008(13) 0.0030(14) -0.0037(12)
C56 0.0298(15) 0.0196(14) 0.0249(15) -0.0013(12) -0.0009(12) 0.0033(12)
C57 0.0352(17) 0.0250(16) 0.0315(17) 0.0028(13) -0.0039(14) 0.0008(13)
C58 0.0247(14) 0.0216(14) 0.0244(14) -0.0030(12) 0.0030(11) 0.0026(12)
C59 0.0268(15) 0.0315(17) 0.0299(17) -0.0019(13) 0.0016(13) -0.0021(13)
C60 0.0275(15) 0.0176(14) 0.0380(18) -0.0030(13) 0.0009(13) -0.0031(12)
C61 0.0385(17) 0.0146(13) 0.0341(17) 0.0027(13) 0.0052(15) -0.0006(12)
C62 0.0324(16) 0.0149(13) 0.0357(18) 0.0021(12) 0.0027(14) 0.0010(12)
C63 0.0322(17) 0.0220(14) 0.0315(17) -0.0045(13) -0.0057(13) 0.0004(12)
C64 0.0349(18) 0.0280(16) 0.0296(17) -0.0016(13) -0.0020(13) -0.0063(13)
C65 0.0297(16) 0.0144(13) 0.0341(17) -0.0026(12) -0.0004(13) -0.0034(11)
C66 0.0407(19) 0.0279(17) 0.0305(17) 0.0006(13) -0.0001(14) 0.0030(14)
C67 0.0303(16) 0.0218(15) 0.0365(18) -0.0017(13) -0.0037(14) -0.0028(12)
C68 0.0338(17) 0.0182(14) 0.0271(15) -0.0006(12) -0.0017(13) 0.0003(12)
C69 0.0343(17) 0.0331(18) 0.0314(18) -0.0008(14) -0.0008(14) -0.0012(14)
C70 0.0342(17) 0.0281(16) 0.0241(15) 0.0024(13) 0.0027(13) 0.0061(13)
C71 0.0385(19) 0.041(2) 0.0215(15) 0.0039(14) 0.0024(13) 0.0058(15)
C72 0.0321(16) 0.0228(14) 0.0283(16) -0.0006(13) -0.0045(13) -0.0018(12)
C73 0.0274(16) 0.0211(15) 0.0347(17) 0.0009(13) -0.0001(13) 0.0013(12)
C74 0.0307(16) 0.0289(16) 0.0294(16) 0.0011(13) -0.0016(13) -0.0007(13)
C75 0.0327(16) 0.0269(15) 0.0224(14) 0.0025(13) 0.0042(12) 0.0036(13)
C76 0.0337(17) 0.0341(18) 0.0300(17) 0.0014(14) -0.0007(14) -0.0042(14)
C77 0.0365(16) 0.0276(15) 0.0237(14) 0.0041(14) 0.0046(13) 0.0073(13)
C78 0.0396(18) 0.0251(16) 0.0344(18) -0.0006(14) -0.0016(15) -0.0010(14)
C79 0.0363(17) 0.0361(18) 0.0244(15) 0.0055(14) 0.0072(13) 0.0094(15)
C80 0.043(2) 0.0245(16) 0.040(2) 0.0015(14) 0.0053(16) 0.0045(14)
C81 0.0417(19) 0.0216(15) 0.0355(18) 0.0018(14) -0.0029(15) 0.0053(13)
C82 0.046(2) 0.0231(16) 0.0347(18) 0.0039(14) 0.0008(16) 0.0083(14)
C83 0.0386(18) 0.0312(17) 0.0303(17) 0.0010(14) -0.0003(14) -0.0001(14)
C84 0.0338(17) 0.0352(18) 0.0307(17) 0.0017(15) 0.0005(14) 0.0000(14)
C85 0.0400(19) 0.0356(19) 0.0317(18) 0.0049(15) 0.0010(15) 0.0046(15)
C86 0.0319(17) 0.0232(15) 0.0305(16) 0.0021(13) -0.0036(13) -0.0046(12)
C87 0.0382(19) 0.0368(19) 0.0251(16) 0.0032(14) -0.0017(14) 0.0069(15)
C88 0.0337(16) 0.044(2) 0.0203(14) 0.0065(14) 0.0059(13) 0.0084(15)
C89 0.0354(17) 0.047(2) 0.0218(16) 0.0080(15) 0.0039(13) 0.0071(16)
C90 0.047(2) 0.0359(19) 0.0232(16) 0.0019(14) 0.0035(15) -0.0007(15)
C91 0.046(2) 0.0373(19) 0.0288(17) 0.0009(15) -0.0030(16) -0.0064(16)
C92 0.045(2) 0.0280(17) 0.040(2) 0.0039(15) -0.0062(16) -0.0047(15)
C93 0.0319(17) 0.0283(16) 0.0334(17) 0.0020(14) -0.0003(14) -0.0013(13)
C94 0.0387(19) 0.040(2) 0.0277(17) 0.0004(15) -0.0012(15) 0.0041(15)
C95 0.043(2) 0.0336(19) 0.041(2) 0.0046(16) -0.0007(17) 0.0063(16)
C96 0.0382(18) 0.044(2) 0.0257(16) 0.0070(16) -0.0001(13) 0.0060(16)
C97 0.0336(18) 0.042(2) 0.0336(19) -0.0028(15) 0.0040(15) 0.0004(15)
C98 0.0427(19) 0.0349(18) 0.0266(17) -0.0030(14) 0.0044(14) 0.0051(15)
C99 0.0360(18) 0.0280(16) 0.0316(17) 0.0001(13) -0.0025(14) 0.0001(14)
C100 0.046(2) 0.0260(17) 0.049(2) 0.0060(15) 0.0055(18) 0.0029(15)
C101 0.0344(18) 0.047(2) 0.0347(18) 0.0028(16) 0.0043(15) 0.0140(16)
C102 0.051(2) 0.051(2) 0.038(2) 0.0110(18) 0.0033(18) 0.0062(19)
C103 0.051(2) 0.0326(19) 0.043(2) 0.0060(16) -0.0010(18) 0.0063(17)
C104 0.051(2) 0.0273(17) 0.0321(18) 0.0018(14) 0.0043(16) 0.0070(15)
C105 0.0381(19) 0.039(2) 0.042(2) 0.0016(16) -0.0022(16) -0.0157(16)
C106 0.052(2) 0.0352(19) 0.039(2) 0.0012(16) 0.0014(17) 0.0021(17)
C107 0.046(2) 0.037(2) 0.041(2) -0.0049(16) -0.0017(17) -0.0086(17)
C108 0.045(2) 0.051(2) 0.0326(19) -0.0048(17) 0.0012(16) 0.0090(18)
C109 0.039(2) 0.053(2) 0.054(3) 0.012(2) -0.0043(19) 0.0063(18)
C110 0.043(2) 0.0347(19) 0.040(2) -0.0001(16) -0.0011(16) 0.0063(16)
C111 0.055(2) 0.039(2) 0.0316(19) 0.0035(16) -0.0031(17) -0.0070(18)
C112 0.061(3) 0.0317(19) 0.040(2) 0.0009(16) 0.0069(19) -0.0038(18)
C113 0.042(2) 0.0373(19) 0.0333(18) 0.0013(15) -0.0008(15) -0.0013(16)
C114 0.042(2) 0.061(3) 0.0309(19) 0.0118(18) -0.0034(16) -0.0011(18)
C115 0.042(2) 0.043(2) 0.048(2) 0.0116(19) 0.0106(18) 0.0015(17)
C116 0.0335(19) 0.052(2) 0.049(2) 0.0045(19) 0.0039(17) -0.0112(17)
C117 0.039(2) 0.041(2) 0.037(2) -0.0106(16) -0.0002(16) 0.0003(16)
C118 0.053(2) 0.051(2) 0.040(2) 0.0159(19) -0.0102(19) -0.006(2)
C119 0.054(2) 0.0351(19) 0.037(2) -0.0010(16) 0.0090(18) -0.0038(17)
C120 0.053(2) 0.046(2) 0.0298(19) 0.0096(16) 0.0013(17) 0.0085(18)
C121 0.084(3) 0.038(2) 0.035(2) -0.0060(17) -0.007(2) 0.000(2)
C122 0.042(2) 0.056(2) 0.035(2) 0.0042(19) 0.0049(17) -0.0027(18)
C123 0.058(3) 0.038(2) 0.037(2) -0.0005(17) 0.0096(18) 0.0047(18)
C124 0.053(3) 0.041(2) 0.074(3) 0.004(2) -0.022(2) -0.0038(19)
C125 0.062(3) 0.051(3) 0.060(3) 0.000(2) 0.019(2) 0.011(2)
C126 0.048(2) 0.085(4) 0.042(2) -0.002(2) -0.013(2) -0.003(2)
C127 0.082(4) 0.050(3) 0.040(2) -0.008(2) 0.009(2) -0.012(2)
C128 0.041(2) 0.122(5) 0.055(3) -0.023(3) -0.002(2) -0.008(3)
O1C 0.0510(17) 0.067(2) 0.0384(15) 0.0041(16) -0.0015(13) 0.0071(16)
C1C 0.044(2) 0.058(3) 0.0356(19) 0.0008(18) -0.0004(16) 0.0037(19)
C4C 0.049(2) 0.074(3) 0.037(2) -0.002(2) 0.0038(17) -0.003(2)
Br1C 0.0335(4) 0.0584(6) 0.0483(4) -0.0019(5) -0.0043(3) 0.0032(5)
Br2C 0.0615(5) 0.0306(3) 0.0619(5) 0.0063(3) -0.0133(4) 0.0007(3)
C2C 0.028(2) 0.030(3) 0.036(3) 0.002(2) -0.005(2) 0.0022(19)
C3C 0.032(3) 0.030(3) 0.040(3) 0.001(3) -0.002(2) 0.002(2)
C5C 0.090(6) 0.052(4) 0.047(4) -0.006(3) -0.004(4) -0.013(3)
Br1D 0.0441(8) 0.0570(12) 0.0592(9) -0.0024(11) -0.0087(7) 0.0121(9)
Br2D 0.0751(11) 0.0364(7) 0.0877(15) -0.0053(8) -0.0348(10) 0.0104(6)
C2D 0.035(5) 0.043(5) 0.040(5) 0.002(4) -0.010(4) 0.002(4)
C3D 0.038(6) 0.048(6) 0.050(6) -0.005(5) 0.000(4) 0.002(5)
C5D 0.090(6) 0.052(4) 0.047(4) -0.006(3) -0.004(4) -0.013(3)
C4A 0.038(4) 0.051(5) 0.065(6) -0.017(4) 0.013(4) 0.001(3)
C3A 0.059(6) 0.104(7) 0.073(6) -0.054(5) 0.031(5) -0.024(5)

loop_
_atom_type_symbol
_atom_type_description
_atom_type_scat_dispersion_real
_atom_type_scat_dispersion_imag
_atom_type_scat_source
C C 0.0181 0.0091 'International Tables Vol C Tables 4.2.6.8 and 6.1.1.4'
H H 0.0000 0.0000 'International Tables Vol C Tables 4.2.6.8 and 6.1.1.4'
Br Br -0.6763 1.2805 'International Tables Vol C Tables 4.2.6.8 and 6.1.1.4'
O O 0.0492 0.0322 'International Tables Vol C Tables 4.2.6.8 and 6.1.1.4'

loop_
_exptl_crystal_face_index_h
_exptl_crystal_face_index_k
_exptl_crystal_face_index_l
_exptl_crystal_face_perp_dist
28 -1 0 0.0208
-28 1 0 0.0208
1 0 -10 0.0664
-1 1 10 0.0534
-2 -12 0 0.0442
-20 -8 -2 0.0454
25 -1 -5 0.0407
12 6 8 0.0560
19 -9 -1 0.0371
-20 9 0 0.0351
22 -6 4 0.0505
-8 12 0 0.0362
-5 -1 -10 0.0639
-16 -7 6 0.0527
14 11 0 0.0303
11 0 -9 0.0594
11 0 9 0.0523
16 -10 1 0.0435
-16 7 6 0.0514
-16 10 -1 0.0370

loop_
_geom_angle_atom_site_label_1
_geom_angle_atom_site_label_2
_geom_angle_atom_site_label_3
_geom_angle
_geom_angle_site_symmetry_1
_geom_angle_site_symmetry_3
_geom_angle_publ_flag
C85 O1 H1 109.5 . . ?
C91 O2 H2 109.5 . . ?
C78 O3 H3 109.5 . . ?
C97 O4 H4 109.5 . . ?
C61 O5 C82 117.1(3) . . ?
C48 O6 C82 116.1(3) . . ?
C41 O7 C52 115.6(2) . . ?
C46 O8 C52 116.6(2) . . ?
C26 O9 C49 116.9(2) . . ?
C30 O10 C49 115.3(2) . . ?
C31 O11 C73 115.8(2) . . ?
C45 O12 C73 117.5(2) . . ?
H1A C1 H1B 109.5 . . ?
H1A C1 H1C 109.5 . . ?
H1B C1 H1C 109.5 . . ?
C2 C1 H1A 109.5 . . ?
C2 C1 H1B 109.5 . . ?
C2 C1 H1C 109.5 . . ?
C1 C2 H2AA 107.9 . . ?
C1 C2 H2AB 107.9 . . ?
C1 C2 H2BC 108.8 . . ?
C1 C2 H2BD 108.8 . . ?
H2AA C2 H2AB 107.2 . . ?
H2BC C2 H2BD 107.7 . . ?
C3 C2 C1 117.7(6) . . ?
C3 C2 H2AA 107.9 . . ?
C3 C2 H2AB 107.9 . . ?
C3A C2 C1 113.7(7) . . ?
C3A C2 H2BC 108.8 . . ?
C3A C2 H2BD 108.8 . . ?
C2 C3 H3A 108.3 . . ?
C2 C3 H3B 108.3 . . ?
C2 C3 C4 115.8(7) . . ?
H3A C3 H3B 107.4 . . ?
C4 C3 H3A 108.3 . . ?
C4 C3 H3B 108.3 . . ?
C3 C4 H4A 108.3 . . ?
C3 C4 H4B 108.3 . . ?
H4A C4 H4B 107.4 . . ?
C5 C4 C3 115.9(7) . . ?
C5 C4 H4A 108.3 . . ?
C5 C4 H4B 108.3 . . ?
C4 C5 H5AA 107.9 . . ?
C4 C5 H5AB 107.9 . . ?
C4 C5 C6 117.8(4) . . ?
H5AA C5 H5AB 107.2 . . ?
H5BC C5 H5BD 106.2 . . ?
C6 C5 H5AA 107.9 . . ?
C6 C5 H5AB 107.9 . . ?
C6 C5 H5BC 105.9 . . ?
C6 C5 H5BD 105.9 . . ?
C4A C5 H5BC 105.9 . . ?
C4A C5 H5BD 105.9 . . ?
C4A C5 C6 125.8(5) . . ?
C5 C6 H6A 108.9 . . ?
C5 C6 H6B 108.9 . . ?
C5 C6 C50 113.6(4) . . ?
H6A C6 H6B 107.7 . . ?
C50 C6 H6A 108.9 . . ?
C50 C6 H6B 108.9 . . ?
H7A C7 H7B 109.5 . . ?
H7A C7 H7C 109.5 . . ?
H7B C7 H7C 109.5 . . ?
C8 C7 H7A 109.5 . . ?
C8 C7 H7B 109.5 . . ?
C8 C7 H7C 109.5 . . ?
C7 C8 H8A 109.3 . . ?
C7 C8 H8B 109.3 . . ?
H8A C8 H8B 108.0 . . ?
C9 C8 C7 111.4(7) . . ?
C9 C8 H8A 109.3 . . ?
C9 C8 H8B 109.3 . . ?
C8 C9 H9A 108.7 . . ?
C8 C9 H9B 108.7 . . ?
C8 C9 C10 114.0(4) . . ?
H9A C9 H9B 107.6 . . ?
C10 C9 H9A 108.7 . . ?
C10 C9 H9B 108.7 . . ?
C9 C10 H10A 108.6 . . ?
C9 C10 H10B 108.6 . . ?
C9 C10 C11 114.8(4) . . ?
H10A C10 H10B 107.5 . . ?
C11 C10 H10A 108.6 . . ?
C11 C10 H10B 108.6 . . ?
C10 C11 H11A 109.0 . . ?
C10 C11 H11B 109.0 . . ?
C10 C11 C12 112.9(3) . . ?
H11A C11 H11B 107.8 . . ?
C12 C11 H11A 109.0 . . ?
C12 C11 H11B 109.0 . . ?
C11 C12 H12A 109.2 . . ?
C11 C12 H12B 109.2 . . ?
C11 C12 C56 112.2(3) . . ?
H12A C12 H12B 107.9 . . ?
C56 C12 H12A 109.2 . . ?
C56 C12 H12B 109.2 . . ?
H13A C13 H13B 109.5 . . ?
H13A C13 H13C 109.5 . . ?
H13B C13 H13C 109.5 . . ?
C14 C13 H13A 109.5 . . ?
C14 C13 H13B 109.5 . . ?
C14 C13 H13C 109.5 . . ?
C13 C14 H14A 109.1 . . ?
C13 C14 H14B 109.1 . . ?
H14A C14 H14B 107.8 . . ?
C15 C14 C13 112.6(4) . . ?
C15 C14 H14A 109.1 . . ?
C15 C14 H14B 109.1 . . ?
C14 C15 H15A 108.7 . . ?
C14 C15 H15B 108.7 . . ?
C14 C15 C16 114.0(3) . . ?
H15A C15 H15B 107.6 . . ?
C16 C15 H15A 108.7 . . ?
C16 C15 H15B 108.7 . . ?
C15 C16 H16A 109.2 . . ?
C15 C16 H16B 109.2 . . ?
H16A C16 H16B 107.9 . . ?
C17 C16 C15 112.2(3) . . ?
C17 C16 H16A 109.2 . . ?
C17 C16 H16B 109.2 . . ?
C16 C17 H17A 108.4 . . ?
C16 C17 H17B 108.4 . . ?
C16 C17 C18 115.5(3) . . ?
H17A C17 H17B 107.5 . . ?
C18 C17 H17A 108.4 . . ?
C18 C17 H17B 108.4 . . ?
C17 C18 H18A 109.4 . . ?
C17 C18 H18B 109.4 . . ?
C17 C18 C38 111.4(3) . . ?
H18A C18 H18B 108.0 . . ?
C38 C18 H18A 109.4 . . ?
C38 C18 H18B 109.4 . . ?
H19A C19 H19B 109.5 . . ?
H19A C19 H19C 109.5 . . ?
H19B C19 H19C 109.5 . . ?
C20 C19 H19A 109.5 . . ?
C20 C19 H19B 109.5 . . ?
C20 C19 H19C 109.5 . . ?
C19 C20 H20A 108.7 . . ?
C19 C20 H20B 108.7 . . ?
C19 C20 C21 114.0(5) . . ?
H20A C20 H20B 107.6 . . ?
C21 C20 H20A 108.7 . . ?
C21 C20 H20B 108.7 . . ?
C20 C21 H21A 108.7 . . ?
C20 C21 H21B 108.7 . . ?
C20 C21 C22 114.3(3) . . ?
H21A C21 H21B 107.6 . . ?
C22 C21 H21A 108.7 . . ?
C22 C21 H21B 108.7 . . ?
C21 C22 H22A 108.8 . . ?
C21 C22 H22B 108.8 . . ?
H22A C22 H22B 107.7 . . ?
C23 C22 C21 113.8(3) . . ?
C23 C22 H22A 108.8 . . ?
C23 C22 H22B 108.8 . . ?
C22 C23 H23A 108.9 . . ?
C22 C23 H23B 108.9 . . ?
C22 C23 C24 113.4(3) . . ?
H23A C23 H23B 107.7 . . ?
C24 C23 H23A 108.9 . . ?
C24 C23 H23B 108.9 . . ?
C23 C24 H24A 109.1 . . ?
C23 C24 H24B 109.1 . . ?
C23 C24 C53 112.6(3) . . ?
H24A C24 H24B 107.8 . . ?
C53 C24 H24A 109.1 . . ?
C53 C24 H24B 109.1 . . ?
C26 C25 C38 119.0(3) . . ?
C36 C25 C26 118.0(3) . . ?
C36 C25 C38 122.9(3) . . ?
O9 C26 C25 121.3(3) . . ?
O9 C26 C37 117.4(3) . . ?
C25 C26 C37 121.2(3) . . ?
C35 C27 C70 118.1(3) . . ?
C39 C27 C35 118.7(3) . . ?
C39 C27 C70 123.2(3) . . ?
C31 C28 C32 117.2(3) . . ?
C31 C28 C53 120.6(3) . . ?
C32 C28 C53 122.1(3) . . ?
C30 C29 C38 120.2(3) . . ?
C32 C29 C30 117.8(3) . . ?
C32 C29 C38 121.9(3) . . ?
O10 C30 C29 121.1(3) . . ?
O10 C30 C34 117.8(3) . . ?
C29 C30 C34 121.0(3) . . ?
O11 C31 C28 121.0(3) . . ?
O11 C31 C34 117.3(3) . . ?
C28 C31 C34 121.6(3) . . ?
C28 C32 H32 118.3 . . ?
C29 C32 C28 123.5(3) . . ?
C29 C32 H32 118.3 . . ?
C43 C33 C48 117.7(3) . . ?
C43 C33 C50 122.2(3) . . ?
C48 C33 C50 119.9(3) . . ?
C30 C34 C42 120.1(3) . . ?
C31 C34 C30 118.8(3) . . ?
C31 C34 C42 121.1(3) . . ?
C42 C35 C27 178.3(3) . . ?
C25 C36 H36 118.5 . . ?
C25 C36 C40 123.1(3) . . ?
C40 C36 H36 118.5 . . ?
C26 C37 C46 118.6(3) . . ?
C26 C37 C68 120.2(3) . . ?
C46 C37 C68 121.2(3) . . ?
C18 C38 H38 107.2 . . ?
C25 C38 C18 114.4(3) . . ?
C25 C38 C29 107.5(2) . . ?
C25 C38 H38 107.2 . . ?
C29 C38 C18 112.9(2) . . ?
C29 C38 H38 107.2 . . ?
C54 C39 C27 177.8(4) . . ?
C36 C40 C56 122.7(3) . . ?
C46 C40 C36 117.1(3) . . ?
C46 C40 C56 120.1(3) . . ?
O7 C41 C58 121.2(3) . . ?
O7 C41 C75 117.1(3) . . ?
C58 C41 C75 121.7(3) . . ?
C35 C42 C34 178.9(3) . . ?
C33 C43 H43 118.4 . . ?
C33 C43 C58 123.2(3) . . ?
C58 C43 H43 118.4 . . ?
C47 C44 C51 177.6(4) . . ?
O12 C45 C62 116.9(3) . . ?
C65 C45 O12 120.8(3) . . ?
C65 C45 C62 122.2(3) . . ?
O8 C46 C37 117.0(3) . . ?
O8 C46 C40 120.9(3) . . ?
C40 C46 C37 122.0(3) . . ?
C44 C47 C62 177.8(4) . . ?
O6 C48 C33 120.8(3) . . ?
O6 C48 C75 117.6(3) . . ?
C33 C48 C75 121.6(3) . . ?
O9 C49 O10 112.1(3) . . ?
O9 C49 H49A 109.2 . . ?
O9 C49 H49B 109.2 . . ?
O10 C49 H49A 109.2 . . ?
O10 C49 H49B 109.2 . . ?
H49A C49 H49B 107.9 . . ?
C6 C50 H50 106.9 . . ?
C33 C50 C6 113.8(3) . . ?
C33 C50 H50 106.9 . . ?
C33 C50 C55 107.7(3) . . ?
C55 C50 C6 114.2(3) . . ?
C55 C50 H50 106.9 . . ?
C44 C51 C80 117.2(3) . . ?
C81 C51 C44 118.2(3) . . ?
C81 C51 C80 124.6(3) . . ?
O7 C52 H52A 109.2 . . ?
O7 C52 H52B 109.2 . . ?
O8 C52 O7 112.2(3) . . ?
O8 C52 H52A 109.2 . . ?
O8 C52 H52B 109.2 . . ?
H52A C52 H52B 107.9 . . ?
C24 C53 H53 107.2 . . ?
C28 C53 C24 114.1(3) . . ?
C28 C53 H53 107.2 . . ?
C28 C53 C65 107.5(3) . . ?
C65 C53 C24 113.4(3) . . ?
C65 C53 H53 107.2 . . ?
C39 C54 C59 119.6(3) . . ?
C39 C54 C76 122.9(3) . . ?
C59 C54 C76 117.6(3) . . ?
C60 C55 C50 122.3(3) . . ?
C61 C55 C50 119.9(3) . . ?
C61 C55 C60 117.7(3) . . ?
C12 C56 H56 107.1 . . ?
C40 C56 C12 113.5(3) . . ?
C40 C56 H56 107.1 . . ?
C58 C56 C12 113.5(3) . . ?
C58 C56 C40 108.0(2) . . ?
C58 C56 H56 107.1 . . ?
C66 C57 C99 117.9(3) . . ?
C81 C57 C66 120.9(3) . . ?
C81 C57 C99 121.2(3) . . ?
C41 C58 C43 117.3(3) . . ?
C41 C58 C56 120.5(3) . . ?
C43 C58 C56 122.1(3) . . ?
C69 C59 C54 177.2(4) . . ?
C55 C60 H60 118.7 . . ?
C65 C60 C55 122.7(3) . . ?
C65 C60 H60 118.7 . . ?
O5 C61 C62 117.1(3) . . ?
C55 C61 O5 121.2(3) . . ?
C55 C61 C62 121.6(3) . . ?
C45 C62 C47 120.9(3) . . ?
C61 C62 C45 118.3(3) . . ?
C61 C62 C47 120.8(3) . . ?
C67 C63 C64 124.1(3) . . ?
C67 C63 C72 118.5(3) . . ?
C72 C63 C64 117.4(3) . . ?
C92 C64 C63 108.0(3) . . ?
C105 C64 C63 110.6(3) . . ?
C105 C64 C92 110.1(3) . . ?
C105 C64 C119 109.9(3) . . ?
C119 C64 C63 108.8(3) . . ?
C119 C64 C92 109.5(3) . . ?
C45 C65 C53 120.0(3) . . ?
C45 C65 C60 117.5(3) . . ?
C60 C65 C53 122.5(3) . . ?
C83 C66 C57 176.2(4) . . ?
C86 C67 C63 174.4(4) . . ?
C72 C68 C37 177.9(4) . . ?
C59 C69 C91 176.5(4) . . ?
C27 C70 C98 108.3(3) . . ?
C27 C70 C104 108.4(3) . . ?
C101 C70 C27 110.5(3) . . ?
C101 C70 C98 109.2(3) . . ?
C101 C70 C104 110.1(3) . . ?
C104 C70 C98 110.4(3) . . ?
C87 C71 C90 119.3(3) . . ?
C89 C71 C87 117.5(3) . . ?
C89 C71 C90 123.2(3) . . ?
C68 C72 C63 177.7(4) . . ?
O11 C73 H73A 109.1 . . ?
O11 C73 H73B 109.1 . . ?
O12 C73 O11 112.4(3) . . ?
O12 C73 H73A 109.1 . . ?
O12 C73 H73B 109.1 . . ?
H73A C73 H73B 107.9 . . ?
C84 C74 C86 177.7(4) . . ?
C41 C75 C77 121.2(3) . . ?
C48 C75 C41 118.5(3) . . ?
C48 C75 C77 120.3(3) . . ?
C106 C76 C54 108.3(3) . . ?
C111 C76 C54 110.6(3) . . ?
C111 C76 C106 109.9(3) . . ?
C111 C76 C116 109.7(3) . . ?
C116 C76 C54 108.8(3) . . ?
C116 C76 C106 109.5(3) . . ?
C79 C77 C75 175.0(4) . . ?
O3 C78 C83 109.7(3) . . ?
O3 C78 C112 105.7(3) . . ?
O3 C78 C124 109.6(4) . . ?
C83 C78 C112 109.4(3) . . ?
C83 C78 C124 109.5(3) . . ?
C124 C78 C112 112.9(4) . . ?
C77 C79 C88 178.1(4) . . ?
C51 C80 C100 107.8(3) . . ?
C51 C80 C103 110.7(3) . . ?
C51 C80 C123 108.9(3) . . ?
C100 C80 C123 109.0(3) . . ?
C103 C80 C100 110.1(3) . . ?
C103 C80 C123 110.2(4) . . ?
C51 C81 C57 174.7(4) . . ?
O5 C82 H82A 109.0 . . ?
O5 C82 H82B 109.0 . . ?
O6 C82 O5 112.8(3) . . ?
O6 C82 H82A 109.0 . . ?
O6 C82 H82B 109.0 . . ?
H82A C82 H82B 107.8 . . ?
C66 C83 C78 179.3(4) . . ?
C74 C84 C85 176.5(4) . . ?
O1 C85 C84 109.0(3) . . ?
O1 C85 C102 106.2(3) . . ?
O1 C85 C109 109.5(3) . . ?
C84 C85 C102 110.0(3) . . ?
C84 C85 C109 111.1(3) . . ?
C109 C85 C102 110.9(4) . . ?
C67 C86 C74 119.4(3) . . ?
C67 C86 C93 122.1(3) . . ?
C74 C86 C93 118.4(3) . . ?
C94 C87 C71 176.7(4) . . ?
C79 C88 C96 118.6(3) . . ?
C89 C88 C79 118.1(4) . . ?
C89 C88 C96 123.3(3) . . ?
C71 C89 C88 179.3(4) . . ?
C71 C90 C120 108.4(3) . . ?
C71 C90 C127 108.5(3) . . ?
C122 C90 C71 110.6(3) . . ?
C122 C90 C120 109.5(3) . . ?
C122 C90 C127 110.4(4) . . ?
C127 C90 C120 109.5(4) . . ?
O2 C91 C69 110.3(3) . . ?
O2 C91 C121 106.0(4) . . ?
O2 C91 C126 109.6(4) . . ?
C69 C91 C121 108.8(3) . . ?
C69 C91 C126 109.6(4) . . ?
C126 C91 C121 112.5(4) . . ?
C64 C92 H92A 109.5 . . ?
C64 C92 H92B 109.5 . . ?
C64 C92 H92C 109.5 . . ?
H92A C92 H92B 109.5 . . ?
H92A C92 H92C 109.5 . . ?
H92B C92 H92C 109.5 . . ?
C86 C93 C117 109.2(3) . . ?
C95 C93 C86 110.5(3) . . ?
C95 C93 C115 109.8(3) . . ?
C95 C93 C117 109.2(3) . . ?
C115 C93 C86 107.6(3) . . ?
C115 C93 C117 110.5(3) . . ?
C87 C94 C97 173.8(4) . . ?
C93 C95 H95A 109.5 . . ?
C93 C95 H95B 109.5 . . ?
C93 C95 H95C 109.5 . . ?
H95A C95 H95B 109.5 . . ?
H95A C95 H95C 109.5 . . ?
H95B C95 H95C 109.5 . . ?
C108 C96 C88 107.8(3) . . ?
C108 C96 C118 109.9(4) . . ?
C114 C96 C88 109.9(3) . . ?
C114 C96 C108 109.6(3) . . ?
C114 C96 C118 110.5(3) . . ?
C118 C96 C88 109.1(3) . . ?
O4 C97 C94 109.7(3) . . ?
O4 C97 C125 105.5(4) . . ?
O4 C97 C128 109.3(4) . . ?
C94 C97 C125 112.3(4) . . ?
C94 C97 C128 109.2(4) . . ?
C128 C97 C125 110.7(4) . . ?
C70 C98 H98A 109.5 . . ?
C70 C98 H98B 109.5 . . ?
C70 C98 H98C 109.5 . . ?
H98A C98 H98B 109.5 . . ?
H98A C98 H98C 109.5 . . ?
H98B C98 H98C 109.5 . . ?
C107 C99 C57 110.6(3) . . ?
C107 C99 C110 109.0(3) . . ?
C107 C99 C113 109.2(3) . . ?
C110 C99 C57 108.1(3) . . ?
C110 C99 C113 111.5(3) . . ?
C113 C99 C57 108.5(3) . . ?
C80 C100 H10C 109.5 . . ?
C80 C100 H10D 109.5 . . ?
C80 C100 H10E 109.5 . . ?
H10C C100 H10D 109.5 . . ?
H10C C100 H10E 109.5 . . ?
H10D C100 H10E 109.5 . . ?
C70 C101 H10F 109.5 . . ?
C70 C101 H10G 109.5 . . ?
C70 C101 H10H 109.5 . . ?
H10F C101 H10G 109.5 . . ?
H10F C101 H10H 109.5 . . ?
H10G C101 H10H 109.5 . . ?
C85 C102 H10I 109.5 . . ?
C85 C102 H10J 109.5 . . ?
C85 C102 H10K 109.5 . . ?
H10I C102 H10J 109.5 . . ?
H10I C102 H10K 109.5 . . ?
H10J C102 H10K 109.5 . . ?
C80 C103 H10L 109.5 . . ?
C80 C103 H10M 109.5 . . ?
C80 C103 H10N 109.5 . . ?
H10L C103 H10M 109.5 . . ?
H10L C103 H10N 109.5 . . ?
H10M C103 H10N 109.5 . . ?
C70 C104 H10O 109.5 . . ?
C70 C104 H10P 109.5 . . ?
C70 C104 H10Q 109.5 . . ?
H10O C104 H10P 109.5 . . ?
H10O C104 H10Q 109.5 . . ?
H10P C104 H10Q 109.5 . . ?
C64 C105 H10R 109.5 . . ?
C64 C105 H10S 109.5 . . ?
C64 C105 H10T 109.5 . . ?
H10R C105 H10S 109.5 . . ?
H10R C105 H10T 109.5 . . ?
H10S C105 H10T 109.5 . . ?
C76 C106 H10U 109.5 . . ?
C76 C106 H10V 109.5 . . ?
C76 C106 H10W 109.5 . . ?
H10U C106 H10V 109.5 . . ?
H10U C106 H10W 109.5 . . ?
H10V C106 H10W 109.5 . . ?
C99 C107 H10X 109.5 . . ?
C99 C107 H10Y 109.5 . . ?
C99 C107 H 109.5 . . ?
H10X C107 H10Y 109.5 . . ?
H10X C107 H 109.5 . . ?
H10Y C107 H 109.5 . . ?
C96 C108 H10Z 109.5 . . ?
C96 C108 HA 109.5 . . ?
C96 C108 HB 109.5 . . ?
H10Z C108 HA 109.5 . . ?
H10Z C108 HB 109.5 . . ?
HA C108 HB 109.5 . . ?
C85 C109 H10 109.5 . . ?
C85 C109 HC 109.5 . . ?
C85 C109 HD 109.5 . . ?
H10 C109 HC 109.5 . . ?
H10 C109 HD 109.5 . . ?
HC C109 HD 109.5 . . ?
C99 C110 H11C 109.5 . . ?
C99 C110 H11D 109.5 . . ?
C99 C110 H11E 109.5 . . ?
H11C C110 H11D 109.5 . . ?
H11C C110 H11E 109.5 . . ?
H11D C110 H11E 109.5 . . ?
C76 C111 H11F 109.5 . . ?
C76 C111 H11G 109.5 . . ?
C76 C111 H11H 109.5 . . ?
H11F C111 H11G 109.5 . . ?
H11F C111 H11H 109.5 . . ?
H11G C111 H11H 109.5 . . ?
C78 C112 H11I 109.5 . . ?
C78 C112 H11J 109.5 . . ?
C78 C112 H11K 109.5 . . ?
H11I C112 H11J 109.5 . . ?
H11I C112 H11K 109.5 . . ?
H11J C112 H11K 109.5 . . ?
C99 C113 H11L 109.5 . . ?
C99 C113 H11M 109.5 . . ?
C99 C113 H11N 109.5 . . ?
H11L C113 H11M 109.5 . . ?
H11L C113 H11N 109.5 . . ?
H11M C113 H11N 109.5 . . ?
C96 C114 H11O 109.5 . . ?
C96 C114 H11P 109.5 . . ?
C96 C114 H11Q 109.5 . . ?
H11O C114 H11P 109.5 . . ?
H11O C114 H11Q 109.5 . . ?
H11P C114 H11Q 109.5 . . ?
C93 C115 H11R 109.5 . . ?
C93 C115 H11S 109.5 . . ?
C93 C115 H11T 109.5 . . ?
H11R C115 H11S 109.5 . . ?
H11R C115 H11T 109.5 . . ?
H11S C115 H11T 109.5 . . ?
C76 C116 H11U 109.5 . . ?
C76 C116 H11V 109.5 . . ?
C76 C116 H11W 109.5 . . ?
H11U C116 H11V 109.5 . . ?
H11U C116 H11W 109.5 . . ?
H11V C116 H11W 109.5 . . ?
C93 C117 H11X 109.5 . . ?
C93 C117 H11Y 109.5 . . ?
C93 C117 HE 109.5 . . ?
H11X C117 H11Y 109.5 . . ?
H11X C117 HE 109.5 . . ?
H11Y C117 HE 109.5 . . ?
C96 C118 H11Z 109.5 . . ?
C96 C118 HF 109.5 . . ?
C96 C118 HG 109.5 . . ?
H11Z C118 HF 109.5 . . ?
H11Z C118 HG 109.5 . . ?
HF C118 HG 109.5 . . ?
C64 C119 H11 109.5 . . ?
C64 C119 HH 109.5 . . ?
C64 C119 HI 109.5 . . ?
H11 C119 HH 109.5 . . ?
H11 C119 HI 109.5 . . ?
HH C119 HI 109.5 . . ?
C90 C120 H12C 109.5 . . ?
C90 C120 H12D 109.5 . . ?
C90 C120 H12E 109.5 . . ?
H12C C120 H12D 109.5 . . ?
H12C C120 H12E 109.5 . . ?
H12D C120 H12E 109.5 . . ?
C91 C121 H12F 109.5 . . ?
C91 C121 H12G 109.5 . . ?
C91 C121 H12H 109.5 . . ?
H12F C121 H12G 109.5 . . ?
H12F C121 H12H 109.5 . . ?
H12G C121 H12H 109.5 . . ?
C90 C122 H12I 109.5 . . ?
C90 C122 H12J 109.5 . . ?
C90 C122 H12K 109.5 . . ?
H12I C122 H12J 109.5 . . ?
H12I C122 H12K 109.5 . . ?
H12J C122 H12K 109.5 . . ?
C80 C123 H12L 109.5 . . ?
C80 C123 H12M 109.5 . . ?
C80 C123 H12N 109.5 . . ?
H12L C123 H12M 109.5 . . ?
H12L C123 H12N 109.5 . . ?
H12M C123 H12N 109.5 . . ?
C78 C124 H12O 109.5 . . ?
C78 C124 H12P 109.5 . . ?
C78 C124 H12Q 109.5 . . ?
H12O C124 H12P 109.5 . . ?
H12O C124 H12Q 109.5 . . ?
H12P C124 H12Q 109.5 . . ?
C97 C125 H12R 109.5 . . ?
C97 C125 H12S 109.5 . . ?
C97 C125 H12T 109.5 . . ?
H12R C125 H12S 109.5 . . ?
H12R C125 H12T 109.5 . . ?
H12S C125 H12T 109.5 . . ?
C91 C126 H12U 109.5 . . ?
C91 C126 H12V 109.5 . . ?
C91 C126 H12W 109.5 . . ?
H12U C126 H12V 109.5 . . ?
H12U C126 H12W 109.5 . . ?
H12V C126 H12W 109.5 . . ?
C90 C127 H12X 109.5 . . ?
C90 C127 H12Y 109.5 . . ?
C90 C127 HJ 109.5 . . ?
H12X C127 H12Y 109.5 . . ?
H12X C127 HJ 109.5 . . ?
H12Y C127 HJ 109.5 . . ?
C97 C128 H12Z 109.5 . . ?
C97 C128 HK 109.5 . . ?
C97 C128 HL 109.5 . . ?
H12Z C128 HK 109.5 . . ?
H12Z C128 HL 109.5 . . ?
HK C128 HL 109.5 . . ?
C1C O1C H1CA 109.5 . . ?
O1C C1C H1CB 109.4 . . ?
O1C C1C H1CC 109.4 . . ?
O1C C1C H1CD 109.6 . . ?
O1C C1C H1CE 109.6 . . ?
O1C C1C C2C 111.1(4) . . ?
O1C C1C C2D 110.2(5) . . ?
H1CB C1C H1CC 108.0 . . ?
H1CD C1C H1CE 108.1 . . ?
C2C C1C H1CB 109.4 . . ?
C2C C1C H1CC 109.4 . . ?
C2D C1C H1CD 109.6 . . ?
C2D C1C H1CE 109.6 . . ?
H4CA C4C H4CB 109.5 . . ?
H4CA C4C H4CC 109.5 . . ?
H4CB C4C H4CC 109.5 . . ?
H4CD C4C H4CE 109.5 . . ?
H4CD C4C H4CF 109.5 . . ?
H4CE C4C H4CF 109.5 . . ?
C3C C4C H4CA 109.5 . . ?
C3C C4C H4CB 109.5 . . ?
C3C C4C H4CC 109.5 . . ?
C3D C4C H4CD 109.5 . . ?
C3D C4C H4CE 109.5 . . ?
C3D C4C H4CF 109.5 . . ?
C1C C2C Br1C 104.9(3) . . ?
C3C C2C C1C 111.8(5) . . ?
C3C C2C Br1C 109.7(4) . . ?
C5C C2C C1C 107.3(6) . . ?
C5C C2C Br1C 108.9(5) . . ?
C5C C2C C3C 113.8(6) . . ?
C4C C3C Br2C 108.9(4) . . ?
C4C C3C C2C 117.2(5) . . ?
C4C C3C H3C 106.4 . . ?
Br2C C3C H3C 106.4 . . ?
C2C C3C Br2C 110.7(4) . . ?
C2C C3C H3C 106.4 . . ?
C2C C5C H5CA 109.5 . . ?
C2C C5C H5CB 109.5 . . ?
C2C C5C H5CC 109.5 . . ?
H5CA C5C H5CB 109.5 . . ?
H5CA C5C H5CC 109.5 . . ?
H5CB C5C H5CC 109.5 . . ?
C1C C2D Br1D 102.8(6) . . ?
C3D C2D C1C 112.5(8) . . ?
C3D C2D Br1D 109.2(8) . . ?
C5D C2D C1C 103.1(10) . . ?
C5D C2D Br1D 110.5(9) . . ?
C5D C2D C3D 117.7(12) . . ?
C4C C3D Br2D 106.6(7) . . ?
C4C C3D C2D 117.8(10) . . ?
C4C C3D H3D 107.1 . . ?
Br2D C3D H3D 107.1 . . ?
C2D C3D Br2D 110.4(8) . . ?
C2D C3D H3D 107.1 . . ?
C2D C5D H5DA 109.5 . . ?
C2D C5D H5DB 109.5 . . ?
C2D C5D H5DC 109.5 . . ?
H5DA C5D H5DB 109.5 . . ?
H5DA C5D H5DC 109.5 . . ?
H5DB C5D H5DC 109.5 . . ?
C5 C4A H4AA 107.0 . . ?
C5 C4A H4AB 107.0 . . ?
C5 C4A C3A 121.3(8) . . ?
H4AA C4A H4AB 106.7 . . ?
C3A C4A H4AA 107.0 . . ?
C3A C4A H4AB 107.0 . . ?
C2 C3A C4A 115.0(7) . . ?
C2 C3A H3AA 108.5 . . ?
C2 C3A H3AB 108.5 . . ?
C4A C3A H3AA 108.5 . . ?
C4A C3A H3AB 108.5 . . ?
H3AA C3A H3AB 107.5 . . ?

loop_
_geom_bond_atom_site_label_1
_geom_bond_atom_site_label_2
_geom_bond_distance
_geom_bond_site_symmetry_2
_geom_bond_publ_flag
O1 H1 0.8400 . ?
O1 C85 1.441(5) . ?
O2 H2 0.8400 . ?
O2 C91 1.423(5) . ?
O3 H3 0.8400 . ?
O3 C78 1.442(5) . ?
O4 H4 0.8400 . ?
O4 C97 1.407(5) . ?
O5 C61 1.389(4) . ?
O5 C82 1.413(5) . ?
O6 C48 1.384(4) . ?
O6 C82 1.409(5) . ?
O7 C41 1.387(4) . ?
O7 C52 1.423(4) . ?
O8 C46 1.380(4) . ?
O8 C52 1.418(4) . ?
O9 C26 1.385(4) . ?
O9 C49 1.418(4) . ?
O10 C30 1.380(4) . ?
O10 C49 1.422(4) . ?
O11 C31 1.386(4) . ?
O11 C73 1.410(4) . ?
O12 C45 1.394(4) . ?
O12 C73 1.409(4) . ?
C1 H1A 0.9800 . ?
C1 H1B 0.9800 . ?
C1 H1C 0.9800 . ?
C1 C2 1.500(5) . ?
C2 H2AA 0.9900 . ?
C2 H2AB 0.9900 . ?
C2 H2BC 0.9900 . ?
C2 H2BD 0.9900 . ?
C2 C3 1.468(6) . ?
C2 C3A 1.475(6) . ?
C3 H3A 0.9900 . ?
C3 H3B 0.9900 . ?
C3 C4 1.491(6) . ?
C4 H4A 0.9900 . ?
C4 H4B 0.9900 . ?
C4 C5 1.451(6) . ?
C5 H5AA 0.9900 . ?
C5 H5AB 0.9900 . ?
C5 H5BC 0.9900 . ?
C5 H5BD 0.9900 . ?
C5 C6 1.488(4) . ?
C5 C4A 1.442(6) . ?
C6 H6A 0.9900 . ?
C6 H6B 0.9900 . ?
C6 C50 1.534(6) . ?
C7 H7A 0.9800 . ?
C7 H7B 0.9800 . ?
C7 H7C 0.9800 . ?
C7 C8 1.544(9) . ?
C8 H8A 0.9900 . ?
C8 H8B 0.9900 . ?
C8 C9 1.467(9) . ?
C9 H9A 0.9900 . ?
C9 H9B 0.9900 . ?
C9 C10 1.520(6) . ?
C10 H10A 0.9900 . ?
C10 H10B 0.9900 . ?
C10 C11 1.520(5) . ?
C11 H11A 0.9900 . ?
C11 H11B 0.9900 . ?
C11 C12 1.524(5) . ?
C12 H12A 0.9900 . ?
C12 H12B 0.9900 . ?
C12 C56 1.541(5) . ?
C13 H13A 0.9800 . ?
C13 H13B 0.9800 . ?
C13 H13C 0.9800 . ?
C13 C14 1.534(6) . ?
C14 H14A 0.9900 . ?
C14 H14B 0.9900 . ?
C14 C15 1.511(5) . ?
C15 H15A 0.9900 . ?
C15 H15B 0.9900 . ?
C15 C16 1.539(5) . ?
C16 H16A 0.9900 . ?
C16 H16B 0.9900 . ?
C16 C17 1.516(5) . ?
C17 H17A 0.9900 . ?
C17 H17B 0.9900 . ?
C17 C18 1.521(5) . ?
C18 H18A 0.9900 . ?
C18 H18B 0.9900 . ?
C18 C38 1.539(4) . ?
C19 H19A 0.9800 . ?
C19 H19B 0.9800 . ?
C19 H19C 0.9800 . ?
C19 C20 1.515(7) . ?
C20 H20A 0.9900 . ?
C20 H20B 0.9900 . ?
C20 C21 1.518(6) . ?
C21 H21A 0.9900 . ?
C21 H21B 0.9900 . ?
C21 C22 1.534(6) . ?
C22 H22A 0.9900 . ?
C22 H22B 0.9900 . ?
C22 C23 1.522(5) . ?
C23 H23A 0.9900 . ?
C23 H23B 0.9900 . ?
C23 C24 1.525(5) . ?
C24 H24A 0.9900 . ?
C24 H24B 0.9900 . ?
C24 C53 1.534(5) . ?
C25 C26 1.396(4) . ?
C25 C36 1.392(5) . ?
C25 C38 1.525(4) . ?
C26 C37 1.403(4) . ?
C27 C35 1.437(4) . ?
C27 C39 1.315(5) . ?
C27 C70 1.529(5) . ?
C28 C31 1.393(4) . ?
C28 C32 1.396(4) . ?
C28 C53 1.520(4) . ?
C29 C30 1.395(4) . ?
C29 C32 1.385(4) . ?
C29 C38 1.530(4) . ?
C30 C34 1.406(4) . ?
C31 C34 1.397(4) . ?
C32 H32 0.9500 . ?
C33 C43 1.389(5) . ?
C33 C48 1.394(5) . ?
C33 C50 1.522(5) . ?
C34 C42 1.430(4) . ?
C35 C42 1.208(4) . ?
C36 H36 0.9500 . ?
C36 C40 1.404(4) . ?
C37 C46 1.407(5) . ?
C37 C68 1.423(5) . ?
C38 H38 1.0000 . ?
C39 C54 1.313(5) . ?
C40 C46 1.392(4) . ?
C40 C56 1.519(5) . ?
C41 C58 1.388(4) . ?
C41 C75 1.411(5) . ?
C43 H43 0.9500 . ?
C43 C58 1.404(4) . ?
C44 C47 1.200(5) . ?
C44 C51 1.434(5) . ?
C45 C62 1.405(5) . ?
C45 C65 1.383(5) . ?
C47 C62 1.420(5) . ?
C48 C75 1.398(5) . ?
C49 H49A 0.9900 . ?
C49 H49B 0.9900 . ?
C50 H50 1.0000 . ?
C50 C55 1.523(5) . ?
C51 C80 1.532(5) . ?
C51 C81 1.311(5) . ?
C52 H52A 0.9900 . ?
C52 H52B 0.9900 . ?
C53 H53 1.0000 . ?
C53 C65 1.523(5) . ?
C54 C59 1.445(5) . ?
C54 C76 1.536(5) . ?
C55 C60 1.405(5) . ?
C55 C61 1.389(5) . ?
C56 H56 1.0000 . ?
C56 C58 1.515(4) . ?
C57 C66 1.439(5) . ?
C57 C81 1.313(5) . ?
C57 C99 1.538(5) . ?
C59 C69 1.190(5) . ?
C60 H60 0.9500 . ?
C60 C65 1.400(5) . ?
C61 C62 1.401(5) . ?
C63 C64 1.538(5) . ?
C63 C67 1.321(5) . ?
C63 C72 1.436(5) . ?
C64 C92 1.533(5) . ?
C64 C105 1.521(5) . ?
C64 C119 1.524(5) . ?
C66 C83 1.209(5) . ?
C67 C86 1.315(5) . ?
C68 C72 1.205(5) . ?
C69 C91 1.490(5) . ?
C70 C98 1.539(5) . ?
C70 C101 1.528(5) . ?
C70 C104 1.534(5) . ?
C71 C87 1.438(5) . ?
C71 C89 1.316(5) . ?
C71 C90 1.533(5) . ?
C73 H73A 0.9900 . ?
C73 H73B 0.9900 . ?
C74 C84 1.200(5) . ?
C74 C86 1.442(5) . ?
C75 C77 1.419(5) . ?
C76 C106 1.532(5) . ?
C76 C111 1.524(5) . ?
C76 C116 1.531(5) . ?
C77 C79 1.204(5) . ?
C78 C83 1.480(5) . ?
C78 C112 1.515(6) . ?
C78 C124 1.514(6) . ?
C79 C88 1.426(5) . ?
C80 C100 1.535(6) . ?
C80 C103 1.534(6) . ?
C80 C123 1.540(6) . ?
C82 H82A 0.9900 . ?
C82 H82B 0.9900 . ?
C84 C85 1.479(5) . ?
C85 C102 1.527(6) . ?
C85 C109 1.523(6) . ?
C86 C93 1.532(5) . ?
C87 C94 1.203(5) . ?
C88 C89 1.320(5) . ?
C88 C96 1.536(6) . ?
C90 C120 1.538(6) . ?
C90 C122 1.521(6) . ?
C90 C127 1.534(6) . ?
C91 C121 1.520(6) . ?
C91 C126 1.509(6) . ?
C92 H92A 0.9800 . ?
C92 H92B 0.9800 . ?
C92 H92C 0.9800 . ?
C93 C95 1.519(5) . ?
C93 C115 1.523(5) . ?
C93 C117 1.533(5) . ?
C94 C97 1.462(5) . ?
C95 H95A 0.9800 . ?
C95 H95B 0.9800 . ?
C95 H95C 0.9800 . ?
C96 C108 1.526(5) . ?
C96 C114 1.523(5) . ?
C96 C118 1.532(6) . ?
C97 C125 1.518(6) . ?
C97 C128 1.507(6) . ?
C98 H98A 0.9800 . ?
C98 H98B 0.9800 . ?
C98 H98C 0.9800 . ?
C99 C107 1.529(5) . ?
C99 C110 1.530(5) . ?
C99 C113 1.536(5) . ?
C100 H10C 0.9800 . ?
C100 H10D 0.9800 . ?
C100 H10E 0.9800 . ?
C101 H10F 0.9800 . ?
C101 H10G 0.9800 . ?
C101 H10H 0.9800 . ?
C102 H10I 0.9800 . ?
C102 H10J 0.9800 . ?
C102 H10K 0.9800 . ?
C103 H10L 0.9800 . ?
C103 H10M 0.9800 . ?
C103 H10N 0.9800 . ?
C104 H10O 0.9800 . ?
C104 H10P 0.9800 . ?
C104 H10Q 0.9800 . ?
C105 H10R 0.9800 . ?
C105 H10S 0.9800 . ?
C105 H10T 0.9800 . ?
C106 H10U 0.9800 . ?
C106 H10V 0.9800 . ?
C106 H10W 0.9800 . ?
C107 H10X 0.9800 . ?
C107 H10Y 0.9800 . ?
C107 H 0.9800 . ?
C108 H10Z 0.9800 . ?
C108 HA 0.9800 . ?
C108 HB 0.9800 . ?
C109 H10 0.9800 . ?
C109 HC 0.9800 . ?
C109 HD 0.9800 . ?
C110 H11C 0.9800 . ?
C110 H11D 0.9800 . ?
C110 H11E 0.9800 . ?
C111 H11F 0.9800 . ?
C111 H11G 0.9800 . ?
C111 H11H 0.9800 . ?
C112 H11I 0.9800 . ?
C112 H11J 0.9800 . ?
C112 H11K 0.9800 . ?
C113 H11L 0.9800 . ?
C113 H11M 0.9800 . ?
C113 H11N 0.9800 . ?
C114 H11O 0.9800 . ?
C114 H11P 0.9800 . ?
C114 H11Q 0.9800 . ?
C115 H11R 0.9800 . ?
C115 H11S 0.9800 . ?
C115 H11T 0.9800 . ?
C116 H11U 0.9800 . ?
C116 H11V 0.9800 . ?
C116 H11W 0.9800 . ?
C117 H11X 0.9800 . ?
C117 H11Y 0.9800 . ?
C117 HE 0.9800 . ?
C118 H11Z 0.9800 . ?
C118 HF 0.9800 . ?
C118 HG 0.9800 . ?
C119 H11 0.9800 . ?
C119 HH 0.9800 . ?
C119 HI 0.9800 . ?
C120 H12C 0.9800 . ?
C120 H12D 0.9800 . ?
C120 H12E 0.9800 . ?
C121 H12F 0.9800 . ?
C121 H12G 0.9800 . ?
C121 H12H 0.9800 . ?
C122 H12I 0.9800 . ?
C122 H12J 0.9800 . ?
C122 H12K 0.9800 . ?
C123 H12L 0.9800 . ?
C123 H12M 0.9800 . ?
C123 H12N 0.9800 . ?
C124 H12O 0.9800 . ?
C124 H12P 0.9800 . ?
C124 H12Q 0.9800 . ?
C125 H12R 0.9800 . ?
C125 H12S 0.9800 . ?
C125 H12T 0.9800 . ?
C126 H12U 0.9800 . ?
C126 H12V 0.9800 . ?
C126 H12W 0.9800 . ?
C127 H12X 0.9800 . ?
C127 H12Y 0.9800 . ?
C127 HJ 0.9800 . ?
C128 H12Z 0.9800 . ?
C128 HK 0.9800 . ?
C128 HL 0.9800 . ?
O1C H1CA 0.8400 . ?
O1C C1C 1.421(5) . ?
C1C H1CB 0.9900 . ?
C1C H1CC 0.9900 . ?
C1C H1CD 0.9900 . ?
C1C H1CE 0.9900 . ?
C1C C2C 1.561(7) . ?
C1C C2D 1.543(12) . ?
C4C H4CA 0.9800 . ?
C4C H4CB 0.9800 . ?
C4C H4CC 0.9800 . ?
C4C H4CD 0.9800 . ?
C4C H4CE 0.9800 . ?
C4C H4CF 0.9800 . ?
C4C C3C 1.497(8) . ?
C4C C3D 1.514(14) . ?
Br1C C2C 2.001(5) . ?
Br2C C3C 1.964(6) . ?
C2C C3C 1.536(8) . ?
C2C C5C 1.459(11) . ?
C3C H3C 1.0000 . ?
C5C H5CA 0.9800 . ?
C5C H5CB 0.9800 . ?
C5C H5CC 0.9800 . ?
Br1D C2D 1.986(10) . ?
Br2D C3D 1.956(13) . ?
C2D C3D 1.522(15) . ?
C2D C5D 1.460(16) . ?
C3D H3D 1.0000 . ?
C5D H5DA 0.9800 . ?
C5D H5DB 0.9800 . ?
C5D H5DC 0.9800 . ?
C4A H4AA 0.9900 . ?
C4A H4AB 0.9900 . ?
C4A C3A 1.489(6) . ?
C3A H3AA 0.9900 . ?
C3A H3AB 0.9900 . ?

loop_
_exptl_oxdiff_crystal_face_indexfrac_h
_exptl_oxdiff_crystal_face_indexfrac_k
_exptl_oxdiff_crystal_face_indexfrac_l
_exptl_oxdiff_crystal_face_x
_exptl_oxdiff_crystal_face_y
_exptl_oxdiff_crystal_face_z
27.9998 -1.0000 0.0000 -0.0351 -0.9776 0.0536
-27.9998 1.0000 -0.0000 0.0351 0.9776 -0.0536
1.0003 -0.0000 -10.0000 -0.5763 0.0300 0.8056
-1.0003 1.0000 10.0000 0.5099 -0.0234 -0.8532
-1.9997 -12.0000 -0.0000 0.8041 -0.0104 0.5714
-19.9996 -8.0000 -2.0000 0.4892 0.6533 0.5381
25.0000 -1.0000 -5.0000 -0.3106 -0.8412 0.4556
11.9996 6.0000 8.0000 0.0162 -0.4280 -0.9277
19.0001 -9.0000 -1.0000 0.4715 -0.7122 0.5134
-20.0001 9.0000 -0.0000 -0.5252 0.7534 -0.4331
21.9999 -6.0000 4.0000 0.5477 -0.8287 -0.0316
-8.0002 12.0000 0.0000 -0.7679 0.3572 -0.5735
-4.9997 -1.0000 -10.0000 -0.4881 0.2315 0.8520
-15.9999 -7.0000 6.0000 0.8664 0.4695 -0.1530
13.9997 11.0000 0.0000 -0.7812 -0.4123 -0.5212
11.0002 -0.0000 -9.0000 -0.5553 -0.3232 0.7272
10.9997 0.0000 9.0000 0.4755 -0.4397 -0.7225
16.0001 -10.0000 1.0000 0.6633 -0.6278 0.3994
-16.0002 7.0000 6.0000 -0.0633 0.5626 -0.8202
-16.0001 10.0000 -1.0000 -0.6633 0.6278 -0.3994
